data_4001211
loop_
_publ_author_name
'Zhang, Chuhong'
'Lilley, Scott J.'
'Ainsworth, David'
'Staunton, Edward'
'Andreev, Yuri G.'
'Slawin, Alexandra M. Z.'
'Bruce, Peter G.'

_publ_section_title
;
 Structure and Conductivity of Small-Molecule Electrolytes
 [CH3O(CH2CH2O)nCH3]:LiAsF6(n= 8&#x2212;12)
;
_journal_issue 12
_journal_name_full 'Chemistry of Materials'
_journal_page_first 4039
_journal_paper_doi 10.1021/cm8005327
_journal_volume 20
_journal_year 2008
_chemical_formula_moiety 'C36 H76 As3 F18 Li3 O18'
_chemical_formula_sum 'C36 H76 As3 F18 Li3 O18'
_chemical_formula_weight 1384.55
_chemical_name_systematic
; 
 ? 
;
_space_group_IT_number 2
_symmetry_cell_setting triclinic
_symmetry_space_group_name_Hall '-P 1'
_symmetry_space_group_name_H-M 'P -1'
_atom_sites_solution_hydrogens geom
_atom_sites_solution_primary direct
_atom_sites_solution_secondary difmap
_audit_creation_method SHELXL-97
_cell_angle_alpha 84.145(9)
_cell_angle_beta 83.761(9)
_cell_angle_gamma 83.781(9)
_cell_formula_units_Z 4
_cell_length_a 13.7013(19)
_cell_length_b 18.271(2)
_cell_length_c 22.817(3)
_cell_measurement_reflns_used 20733
_cell_measurement_temperature 93(2)
_cell_measurement_theta_max 25.3491
_cell_measurement_theta_min 1.8005
_cell_volume 5621.1(12)
_computing_cell_refinement 'CrystalClear (Rigaku Corp., 2004)'
_computing_data_collection 'CrystalClear (Rigaku Corp., 2004)'
_computing_data_reduction 'CrystalClear (Rigaku Corp., 2004)'
_computing_molecular_graphics 'Bruker SHELXTL'
_computing_publication_material 'Bruker SHELXTL'
_computing_structure_refinement 'SHELXL-97 (Sheldrick, 1997)'
_computing_structure_solution 'SHELXS-97 (Sheldrick, 1990)'
_diffrn_ambient_temperature 93(2)
_diffrn_measured_fraction_theta_full 0.918
_diffrn_measured_fraction_theta_max 0.918
_diffrn_measurement_device_type CCD
_diffrn_measurement_method '\w and \f scans'
_diffrn_radiation_monochromator confocal
_diffrn_radiation_source 'rotating anode'
_diffrn_radiation_type MoK\a
_diffrn_radiation_wavelength 0.71073
_diffrn_reflns_av_R_equivalents 0.0379
_diffrn_reflns_av_sigmaI/netI 0.0498
_diffrn_reflns_limit_h_max 16
_diffrn_reflns_limit_h_min -15
_diffrn_reflns_limit_k_max 21
_diffrn_reflns_limit_k_min -21
_diffrn_reflns_limit_l_max 27
_diffrn_reflns_limit_l_min -23
_diffrn_reflns_number 35243
_diffrn_reflns_theta_full 25.38
_diffrn_reflns_theta_max 25.38
_diffrn_reflns_theta_min 1.83
_exptl_absorpt_coefficient_mu 1.896
_exptl_absorpt_correction_T_max 1.0000
_exptl_absorpt_correction_T_min 0.8813
_exptl_absorpt_correction_type multi-scan
_exptl_absorpt_process_details 'Jacobson, R. (1998) Private communication'
_exptl_crystal_colour Colorless
_exptl_crystal_density_diffrn 1.636
_exptl_crystal_density_method 'not measured'
_exptl_crystal_description Prism
_exptl_crystal_F_000 2824
_exptl_crystal_size_max 0.2000
_exptl_crystal_size_mid 0.2000
_exptl_crystal_size_min 0.2000
_refine_diff_density_max 2.241
_refine_diff_density_min -1.032
_refine_diff_density_rms 0.093
_refine_ls_extinction_method none
_refine_ls_goodness_of_fit_ref 1.010
_refine_ls_hydrogen_treatment constr
_refine_ls_matrix_type full
_refine_ls_number_parameters 1406
_refine_ls_number_reflns 18975
_refine_ls_number_restraints 0
_refine_ls_restrained_S_all 1.010
_refine_ls_R_factor_all 0.0514
_refine_ls_R_factor_gt 0.0446
_refine_ls_shift/su_max 0.047
_refine_ls_shift/su_mean 0.001
_refine_ls_structure_factor_coef Fsqd
_refine_ls_weighting_details 'calc w=1/[\s^2^(Fo^2^)+(0.0601P)^2^+9.1257P] where P=(Fo^2^+2Fc^2^)/3'
_refine_ls_weighting_scheme calc
_refine_ls_wR_factor_gt 0.1126
_refine_ls_wR_factor_ref 0.1180
_reflns_number_gt 16753
_reflns_number_total 18975
_reflns_threshold_expression >2sigma(I)
_cod_data_source_file cm8005327-file003.cif
_cod_data_source_block (G8)2(LiAsF6)3
_cod_depositor_comments
;
The following automatic conversions were performed:

'_symmetry_cell_setting' value 'Triclinic' changed to 'triclinic'
according to /home/saulius/struct/CIF-dictionaries/cif_core.dic
dictionary named 'cif_core.dic' version 2.4.1 from 2010-06-29.

Automatic conversion script
Id: cif_fix_values 1715 2011-07-08 13:25:40Z adriana 
;
_cod_original_cell_volume 5621.0(12)
_cod_original_sg_symbol_H-M P-1
_cod_database_code 4001211

loop_
_symmetry_equiv_pos_as_xyz
'x, y, z'
'-x, -y, -z'

loop_
_atom_site_label
_atom_site_type_symbol
_atom_site_fract_x
_atom_site_fract_y
_atom_site_fract_z
_atom_site_U_iso_or_equiv
_atom_site_adp_type
_atom_site_occupancy
_atom_site_symmetry_multiplicity
_atom_site_calc_flag
_atom_site_refinement_flags
As1 As 0.30682(3) 0.439126(19) 0.111578(16) 0.02030(9) Uani 1 1 d .
F1 F 0.20111(18) 0.49793(14) 0.10951(12) 0.0489(7) Uani 1 1 d .
F2 F 0.2771(2) 0.39844(13) 0.05248(10) 0.0429(6) Uani 1 1 d .
F3 F 0.36985(19) 0.50146(12) 0.06417(10) 0.0403(6) Uani 1 1 d .
F4 F 0.41343(15) 0.38056(12) 0.11334(10) 0.0332(5) Uani 1 1 d .
F5 F 0.33711(18) 0.47887(16) 0.17093(11) 0.0467(7) Uani 1 1 d .
F6 F 0.24499(17) 0.37595(15) 0.15878(11) 0.0458(6) Uani 1 1 d .
As2 As 0.65071(2) 0.117283(18) 0.111322(15) 0.01549(9) Uani 1 1 d .
F7 F 0.58740(16) 0.20295(11) 0.09789(10) 0.0324(5) Uani 1 1 d .
F8 F 0.57328(15) 0.07884(12) 0.07111(9) 0.0284(5) Uani 1 1 d .
F9 F 0.72917(15) 0.13423(12) 0.04862(9) 0.0274(5) Uani 1 1 d .
F10 F 0.71454(15) 0.03187(11) 0.12471(9) 0.0270(5) Uani 1 1 d .
F11 F 0.72789(15) 0.15532(11) 0.15240(9) 0.0266(5) Uani 1 1 d .
F12 F 0.57315(15) 0.10038(12) 0.17479(9) 0.0294(5) Uani 1 1 d .
As3 As -0.00886(3) 0.773345(19) 0.095516(15) 0.01875(9) Uani 1 1 d .
F13 F 0.08725(15) 0.70456(12) 0.08941(10) 0.0316(5) Uani 1 1 d .
F14 F 0.05610(16) 0.81665(11) 0.14025(9) 0.0286(5) Uani 1 1 d .
F15 F -0.06059(15) 0.72311(11) 0.15737(9) 0.0259(5) Uani 1 1 d .
F16 F -0.10487(16) 0.84158(12) 0.10278(10) 0.0318(5) Uani 1 1 d .
F17 F -0.07370(16) 0.72927(12) 0.05159(9) 0.0306(5) Uani 1 1 d .
F18 F 0.04310(17) 0.82323(12) 0.03435(9) 0.0336(5) Uani 1 1 d .
As4 As 0.97237(2) 0.249414(19) 0.375297(16) 0.01936(9) Uani 1 1 d .
F19 F 0.89508(16) 0.32741(13) 0.38900(10) 0.0344(5) Uani 1 1 d .
F20 F 0.89203(16) 0.22473(11) 0.32910(11) 0.0339(5) Uani 1 1 d .
F21 F 1.03255(16) 0.29749(12) 0.31590(9) 0.0311(5) Uani 1 1 d .
F22 F 1.05053(16) 0.17153(12) 0.36140(11) 0.0345(5) Uani 1 1 d .
F23 F 1.05264(15) 0.27497(12) 0.42099(9) 0.0302(5) Uani 1 1 d .
F24 F 0.91321(17) 0.20104(14) 0.43449(11) 0.0440(6) Uani 1 1 d .
As5 As 0.68494(2) 0.559476(18) 0.400285(14) 0.01621(9) Uani 1 1 d .
F25 F 0.62297(18) 0.64673(11) 0.39987(9) 0.0337(5) Uani 1 1 d .
F26 F 0.61686(16) 0.53815(12) 0.34654(9) 0.0289(5) Uani 1 1 d .
F27 F 0.77096(17) 0.59255(12) 0.34611(9) 0.0330(5) Uani 1 1 d .
F28 F 0.74658(16) 0.47261(11) 0.40104(10) 0.0334(5) Uani 1 1 d .
F29 F 0.75302(15) 0.58107(12) 0.45419(9) 0.0289(5) Uani 1 1 d .
F30 F 0.59771(15) 0.52794(11) 0.45445(9) 0.0255(5) Uani 1 1 d .
As6 As 0.29624(2) 0.923872(18) 0.403765(15) 0.01739(9) Uani 1 1 d .
F31 F 0.33872(17) 0.83191(11) 0.41640(11) 0.0348(5) Uani 1 1 d .
F32 F 0.39162(15) 0.94794(12) 0.43901(9) 0.0281(5) Uani 1 1 d .
F33 F 0.20128(15) 0.89981(12) 0.36867(9) 0.0291(5) Uani 1 1 d .
F34 F 0.25522(16) 1.01606(11) 0.39071(9) 0.0287(5) Uani 1 1 d .
F35 F 0.36876(15) 0.92918(12) 0.33722(9) 0.0280(5) Uani 1 1 d .
F36 F 0.22363(15) 0.91976(12) 0.47027(9) 0.0276(5) Uani 1 1 d .
Li1 Li -0.1741(4) 0.8953(3) 0.3683(3) 0.0213(12) Uani 1 1 d .
Li2 Li 0.1780(4) 0.6019(3) 0.3515(3) 0.0210(12) Uani 1 1 d .
Li3 Li 0.4800(4) 0.7646(3) 0.1555(3) 0.0228(12) Uani 1 1 d .
Li4 Li 0.4916(4) 0.2426(3) 0.3546(2) 0.0191(12) Uani 1 1 d .
Li5 Li 0.8176(5) 0.4237(3) 0.1406(3) 0.0250(13) Uani 1 1 d .
Li6 Li 1.1679(4) 0.1060(3) 0.1224(3) 0.0228(13) Uani 1 1 d .
C1 C -0.3900(3) 0.8539(2) 0.35677(18) 0.0303(9) Uani 1 1 d .
H1A H -0.4571 0.8574 0.3769 0.046 Uiso 1 1 calc R
H1B H -0.3660 0.8018 0.3537 0.046 Uiso 1 1 calc R
H1C H -0.3905 0.8799 0.3170 0.046 Uiso 1 1 calc R
O2 O -0.32638(17) 0.88715(13) 0.39000(10) 0.0219(5) Uani 1 1 d .
C3 C -0.3541(3) 0.8742(2) 0.45197(15) 0.0262(8) Uani 1 1 d .
H3A H -0.3528 0.8204 0.4637 0.031 Uiso 1 1 calc R
H3B H -0.4217 0.8974 0.4621 0.031 Uiso 1 1 calc R
C4 C -0.2818(3) 0.9073(2) 0.48382(16) 0.0247(8) Uani 1 1 d .
H4A H -0.2876 0.9617 0.4754 0.030 Uiso 1 1 calc R
H4B H -0.2942 0.8952 0.5271 0.030 Uiso 1 1 calc R
O5 O -0.18602(16) 0.87620(13) 0.46269(10) 0.0206(5) Uani 1 1 d .
C6 C -0.1072(3) 0.9020(2) 0.48959(16) 0.0265(8) Uani 1 1 d .
H6A H -0.0936 0.8705 0.5263 0.032 Uiso 1 1 calc R
H6B H -0.1250 0.9536 0.4996 0.032 Uiso 1 1 calc R
C7 C -0.0182(3) 0.8976(2) 0.44429(18) 0.0297(9) Uani 1 1 d .
H7A H 0.0359 0.9210 0.4583 0.036 Uiso 1 1 calc R
H7B H 0.0050 0.8452 0.4395 0.036 Uiso 1 1 calc R
O8 O -0.04244(19) 0.93433(13) 0.38865(12) 0.0273(6) Uani 1 1 d .
C9 C -0.0483(4) 1.0133(2) 0.3869(2) 0.0396(10) Uani 1 1 d .
H9A H 0.0183 1.0299 0.3864 0.048 Uiso 1 1 calc R
H9B H -0.0899 1.0309 0.4218 0.048 Uiso 1 1 calc R
C10 C -0.0930(4) 1.0420(2) 0.3314(2) 0.0424(11) Uani 1 1 d .
H10A H -0.0980 1.0968 0.3268 0.051 Uiso 1 1 calc R
H10B H -0.0517 1.0234 0.2966 0.051 Uiso 1 1 calc R
O11 O -0.1899(2) 1.01665(14) 0.33566(12) 0.0323(6) Uani 1 1 d .
C12 C -0.2305(3) 1.0221(2) 0.28029(18) 0.0376(10) Uani 1 1 d .
H12A H -0.2210 1.0712 0.2590 0.045 Uiso 1 1 calc R
H12B H -0.3023 1.0176 0.2873 0.045 Uiso 1 1 calc R
C13 C -0.1822(3) 0.9623(2) 0.24238(17) 0.0334(9) Uani 1 1 d .
H13A H -0.2185 0.9610 0.2073 0.040 Uiso 1 1 calc R
H13B H -0.1131 0.9712 0.2287 0.040 Uiso 1 1 calc R
O14 O -0.18602(18) 0.89479(13) 0.27953(10) 0.0246(5) Uani 1 1 d .
C15 C -0.1325(3) 0.8328(2) 0.25329(16) 0.0291(8) Uani 1 1 d .
H15A H -0.0618 0.8407 0.2446 0.035 Uiso 1 1 calc R
H15B H -0.1589 0.8256 0.2158 0.035 Uiso 1 1 calc R
C16 C -0.1446(3) 0.7668(2) 0.29672(16) 0.0250(8) Uani 1 1 d .
H16A H -0.2146 0.7565 0.3028 0.030 Uiso 1 1 calc R
H16B H -0.1046 0.7228 0.2818 0.030 Uiso 1 1 calc R
O17 O -0.11226(16) 0.78242(12) 0.35111(10) 0.0180(5) Uani 1 1 d .
C18 C -0.1243(2) 0.72263(18) 0.39685(15) 0.0189(7) Uani 1 1 d .
H18A H -0.1911 0.7066 0.3974 0.023 Uiso 1 1 calc R
H18B H -0.1194 0.7410 0.4357 0.023 Uiso 1 1 calc R
C19 C -0.0490(2) 0.65656(18) 0.38903(16) 0.0200(7) Uani 1 1 d .
H19A H -0.0681 0.6154 0.4182 0.024 Uiso 1 1 calc R
H19B H -0.0504 0.6405 0.3490 0.024 Uiso 1 1 calc R
O20 O 0.04981(16) 0.67060(12) 0.39618(10) 0.0177(5) Uani 1 1 d .
C21 C 0.0651(3) 0.67393(19) 0.45691(15) 0.0211(7) Uani 1 1 d .
H21A H 0.0432 0.6294 0.4810 0.025 Uiso 1 1 calc R
H21B H 0.0263 0.7180 0.4724 0.025 Uiso 1 1 calc R
C22 C 0.1727(2) 0.67804(19) 0.46059(15) 0.0210(7) Uani 1 1 d .
H22A H 0.1931 0.7258 0.4413 0.025 Uiso 1 1 calc R
H22B H 0.1874 0.6732 0.5024 0.025 Uiso 1 1 calc R
O23 O 0.22271(16) 0.61826(13) 0.43058(10) 0.0186(5) Uani 1 1 d .
C24 C 0.3259(2) 0.6049(2) 0.43754(16) 0.0230(8) Uani 1 1 d .
H24A H 0.3362 0.5920 0.4798 0.028 Uiso 1 1 calc R
H24B H 0.3597 0.6494 0.4230 0.028 Uiso 1 1 calc R
C25 C 0.3654(3) 0.5420(2) 0.40204(15) 0.0228(8) Uani 1 1 d .
H25A H 0.4379 0.5329 0.4023 0.027 Uiso 1 1 calc R
H25B H 0.3357 0.4963 0.4187 0.027 Uiso 1 1 calc R
O26 O 0.33990(17) 0.56255(13) 0.34318(10) 0.0210(5) Uani 1 1 d .
C27 C 0.3814(3) 0.5091(2) 0.30385(18) 0.0327(9) Uani 1 1 d .
H27A H 0.4525 0.4997 0.3068 0.049 Uiso 1 1 calc R
H27B H 0.3696 0.5279 0.2632 0.049 Uiso 1 1 calc R
H27C H 0.3504 0.4631 0.3145 0.049 Uiso 1 1 calc R
C31 C 0.1062(3) 0.4660(2) 0.43875(16) 0.0259(8) Uani 1 1 d .
H31A H 0.0913 0.4145 0.4406 0.039 Uiso 1 1 calc R
H31B H 0.0470 0.4968 0.4530 0.039 Uiso 1 1 calc R
H31C H 0.1592 0.4694 0.4636 0.039 Uiso 1 1 calc R
O32 O 0.13681(17) 0.49142(13) 0.37880(10) 0.0219(5) Uani 1 1 d .
C33 C 0.0791(3) 0.46399(19) 0.33865(16) 0.0241(8) Uani 1 1 d .
H33A H 0.0082 0.4798 0.3483 0.029 Uiso 1 1 calc R
H33B H 0.0883 0.4093 0.3415 0.029 Uiso 1 1 calc R
C34 C 0.1133(3) 0.49506(18) 0.27757(16) 0.0224(7) Uani 1 1 d .
H34A H 0.1825 0.4758 0.2664 0.027 Uiso 1 1 calc R
H34B H 0.0714 0.4816 0.2484 0.027 Uiso 1 1 calc R
O35 O 0.10556(17) 0.57358(12) 0.27933(10) 0.0189(5) Uani 1 1 d .
C36 C 0.1405(3) 0.6129(2) 0.22509(15) 0.0223(8) Uani 1 1 d .
H36A H 0.0950 0.6114 0.1944 0.027 Uiso 1 1 calc R
H36B H 0.2068 0.5910 0.2105 0.027 Uiso 1 1 calc R
C37 C 0.1445(3) 0.69117(19) 0.23904(16) 0.0229(8) Uani 1 1 d .
H37A H 0.1705 0.7216 0.2035 0.028 Uiso 1 1 calc R
H37B H 0.0778 0.7135 0.2527 0.028 Uiso 1 1 calc R
O38 O 0.20849(17) 0.68730(12) 0.28466(10) 0.0196(5) Uani 1 1 d .
C39 C 0.2297(3) 0.7585(2) 0.29852(17) 0.0305(9) Uani 1 1 d .
H39A H 0.2585 0.7529 0.3369 0.037 Uiso 1 1 calc R
H39B H 0.1673 0.7912 0.3030 0.037 Uiso 1 1 calc R
C40 C 0.3009(3) 0.79483(19) 0.25119(16) 0.0277(8) Uani 1 1 d .
H40A H 0.2673 0.8083 0.2148 0.033 Uiso 1 1 calc R
H40B H 0.3179 0.8410 0.2650 0.033 Uiso 1 1 calc R
O41 O 0.39015(18) 0.74862(13) 0.23710(10) 0.0244(5) Uani 1 1 d .
O42 O 0.58531(18) 0.73250(13) 0.21443(11) 0.0257(6) Uani 1 1 d .
C42 C 0.4481(3) 0.7316(2) 0.28623(17) 0.0359(10) Uani 1 1 d .
H42A H 0.4122 0.7016 0.3184 0.043 Uiso 1 1 calc R
H42B H 0.4620 0.7777 0.3018 0.043 Uiso 1 1 calc R
C43 C 0.5417(3) 0.6895(2) 0.26438(18) 0.0391(10) Uani 1 1 d .
H43A H 0.5870 0.6806 0.2959 0.047 Uiso 1 1 calc R
H43B H 0.5283 0.6411 0.2527 0.047 Uiso 1 1 calc R
O45 O 0.61417(18) 0.73536(14) 0.09468(12) 0.0292(6) Uani 1 1 d .
C45 C 0.6762(3) 0.6984(2) 0.1891(2) 0.0400(11) Uani 1 1 d .
H45A H 0.6715 0.6451 0.1866 0.048 Uiso 1 1 calc R
H45B H 0.7300 0.7035 0.2136 0.048 Uiso 1 1 calc R
C46 C 0.6960(3) 0.7368(3) 0.1286(2) 0.0409(11) Uani 1 1 d .
H46A H 0.7075 0.7887 0.1319 0.049 Uiso 1 1 calc R
H46B H 0.7562 0.7122 0.1081 0.049 Uiso 1 1 calc R
C48 C 0.6109(3) 0.6642(2) 0.0731(2) 0.0391(10) Uani 1 1 d .
H48A H 0.6274 0.6240 0.1040 0.047 Uiso 1 1 calc R
H48B H 0.6587 0.6583 0.0378 0.047 Uiso 1 1 calc R
C49 C 0.5078(3) 0.6618(2) 0.05774(17) 0.0295(9) Uani 1 1 d .
H49A H 0.4906 0.7025 0.0274 0.035 Uiso 1 1 calc R
H49B H 0.5008 0.6141 0.0423 0.035 Uiso 1 1 calc R
O50 O 0.44600(18) 0.66997(13) 0.11161(11) 0.0235(5) Uani 1 1 d .
C51 C 0.3430(3) 0.68489(19) 0.10334(16) 0.0244(8) Uani 1 1 d .
H51A H 0.3034 0.6798 0.1422 0.029 Uiso 1 1 calc R
H51B H 0.3241 0.6483 0.0786 0.029 Uiso 1 1 calc R
C52 C 0.3211(3) 0.7611(2) 0.07413(17) 0.0261(8) Uani 1 1 d .
H52A H 0.3509 0.7645 0.0326 0.031 Uiso 1 1 calc R
H52B H 0.2489 0.7738 0.0744 0.031 Uiso 1 1 calc R
O53 O 0.36276(18) 0.81071(13) 0.10744(10) 0.0220(5) Uani 1 1 d .
C54 C 0.3986(3) 0.87397(19) 0.07254(16) 0.0254(8) Uani 1 1 d .
H54A H 0.3456 0.9018 0.0507 0.030 Uiso 1 1 calc R
H54B H 0.4544 0.8586 0.0437 0.030 Uiso 1 1 calc R
C55 C 0.4316(3) 0.92071(19) 0.11587(17) 0.0283(8) Uani 1 1 d .
H55A H 0.4620 0.9638 0.0945 0.034 Uiso 1 1 calc R
H55B H 0.3745 0.9390 0.1428 0.034 Uiso 1 1 calc R
O56 O 0.50171(18) 0.87533(12) 0.14875(11) 0.0234(5) Uani 1 1 d .
C57 C 0.5333(3) 0.9127(2) 0.19451(18) 0.0362(10) Uani 1 1 d .
H57A H 0.5378 0.9649 0.1806 0.054 Uiso 1 1 calc R
H57B H 0.5982 0.8898 0.2045 0.054 Uiso 1 1 calc R
H57C H 0.4856 0.9089 0.2297 0.054 Uiso 1 1 calc R
C61 C 0.4935(3) 0.0740(2) 0.3329(2) 0.0338(9) Uani 1 1 d .
H61A H 0.5320 0.0255 0.3332 0.051 Uiso 1 1 calc R
H61B H 0.4743 0.0891 0.2930 0.051 Uiso 1 1 calc R
H61C H 0.4343 0.0709 0.3609 0.051 Uiso 1 1 calc R
O62 O 0.55189(17) 0.12705(13) 0.34973(11) 0.0226(5) Uani 1 1 d .
C63 C 0.5916(3) 0.1033(2) 0.40425(17) 0.0306(9) Uani 1 1 d .
H63A H 0.6305 0.0546 0.4017 0.037 Uiso 1 1 calc R
H63B H 0.5378 0.0985 0.4366 0.037 Uiso 1 1 calc R
C64 C 0.6571(3) 0.1604(2) 0.41636(17) 0.0287(8) Uani 1 1 d .
H64A H 0.6743 0.1524 0.4577 0.034 Uiso 1 1 calc R
H64B H 0.7187 0.1578 0.3893 0.034 Uiso 1 1 calc R
O65 O 0.60081(17) 0.23022(13) 0.40635(10) 0.0227(5) Uani 1 1 d .
C66 C 0.6312(3) 0.2908(2) 0.43211(16) 0.0292(9) Uani 1 1 d .
H66A H 0.7025 0.2951 0.4213 0.035 Uiso 1 1 calc R
H66B H 0.6186 0.2844 0.4758 0.035 Uiso 1 1 calc R
C67 C 0.5698(3) 0.3588(2) 0.40694(17) 0.0281(8) Uani 1 1 d .
H67A H 0.5663 0.3984 0.4338 0.034 Uiso 1 1 calc R
H67B H 0.6022 0.3769 0.3680 0.034 Uiso 1 1 calc R
O68 O 0.47191(17) 0.34258(13) 0.39994(10) 0.0209(5) Uani 1 1 d .
C69 C 0.4138(3) 0.3272(2) 0.45492(16) 0.0269(8) Uani 1 1 d .
H69A H 0.3977 0.3726 0.4758 0.032 Uiso 1 1 calc R
H69B H 0.4500 0.2893 0.4808 0.032 Uiso 1 1 calc R
C70 C 0.3216(3) 0.2994(2) 0.43984(17) 0.0288(8) Uani 1 1 d .
H70A H 0.2771 0.2891 0.4762 0.035 Uiso 1 1 calc R
H70B H 0.2865 0.3369 0.4131 0.035 Uiso 1 1 calc R
O71 O 0.35039(17) 0.23308(13) 0.41130(11) 0.0228(5) Uani 1 1 d .
C72 C 0.2790(3) 0.2160(2) 0.37441(18) 0.0293(9) Uani 1 1 d .
H72A H 0.2117 0.2264 0.3943 0.035 Uiso 1 1 calc R
H72B H 0.2892 0.1629 0.3680 0.035 Uiso 1 1 calc R
C73 C 0.2889(3) 0.2617(2) 0.31583(18) 0.0297(9) Uani 1 1 d .
H73A H 0.2452 0.2464 0.2884 0.036 Uiso 1 1 calc R
H73B H 0.2715 0.3148 0.3210 0.036 Uiso 1 1 calc R
O74 O 0.39051(16) 0.24816(13) 0.29338(11) 0.0211(5) Uani 1 1 d .
O75 O 0.57670(16) 0.28869(12) 0.27597(10) 0.0185(5) Uani 1 1 d .
C75 C 0.4187(3) 0.29638(19) 0.24238(16) 0.0250(8) Uani 1 1 d .
H75A H 0.4063 0.3486 0.2514 0.030 Uiso 1 1 calc R
H75B H 0.3806 0.2895 0.2092 0.030 Uiso 1 1 calc R
C76 C 0.5262(3) 0.27667(19) 0.22636(15) 0.0225(8) Uani 1 1 d .
H76A H 0.5386 0.2243 0.2178 0.027 Uiso 1 1 calc R
H76B H 0.5498 0.3080 0.1908 0.027 Uiso 1 1 calc R
C78 C 0.6777(2) 0.25851(19) 0.27109(16) 0.0224(7) Uani 1 1 d .
H78A H 0.6800 0.2050 0.2667 0.027 Uiso 1 1 calc R
H78B H 0.7056 0.2638 0.3085 0.027 Uiso 1 1 calc R
C79 C 0.7426(3) 0.29303(18) 0.22056(16) 0.0230(8) Uani 1 1 d .
H79A H 0.8097 0.2667 0.2206 0.028 Uiso 1 1 calc R
H79B H 0.7170 0.2853 0.1830 0.028 Uiso 1 1 calc R
O80 O 0.75015(17) 0.37044(12) 0.22164(10) 0.0183(5) Uani 1 1 d .
C81 C 0.8024(3) 0.3865(2) 0.26936(15) 0.0255(8) Uani 1 1 d .
H81A H 0.8645 0.3535 0.2709 0.031 Uiso 1 1 calc R
H81B H 0.7616 0.3786 0.3076 0.031 Uiso 1 1 calc R
C82 C 0.8242(3) 0.4655(2) 0.25819(16) 0.0258(8) Uani 1 1 d .
H82A H 0.7620 0.4987 0.2579 0.031 Uiso 1 1 calc R
H82B H 0.8621 0.4786 0.2895 0.031 Uiso 1 1 calc R
O83 O 0.88043(16) 0.47284(12) 0.20198(10) 0.0193(5) Uani 1 1 d .
O84 O 0.8940(3) 0.50665(18) 0.08622(13) 0.0611(11) Uani 1 1 d .
C84 C 0.8962(3) 0.54741(18) 0.18062(18) 0.0286(9) Uani 1 1 d .
H84A H 0.9355 0.5690 0.2073 0.034 Uiso 1 1 calc R
H84B H 0.8325 0.5782 0.1783 0.034 Uiso 1 1 calc R
C85 C 0.9508(3) 0.5439(2) 0.12066(18) 0.0390(11) Uani 1 1 d .
H85A H 0.9595 0.5943 0.1019 0.047 Uiso 1 1 calc R
H85B H 1.0168 0.5165 0.1236 0.047 Uiso 1 1 calc R
C87 C 0.8767(5) 0.5383(3) 0.0336(2) 0.0714(19) Uani 1 1 d .
H87A H 0.9246 0.5742 0.0205 0.107 Uiso 1 1 calc R
H87B H 0.8099 0.5637 0.0354 0.107 Uiso 1 1 calc R
H87C H 0.8827 0.5006 0.0054 0.107 Uiso 1 1 calc R
C91 C 0.5800(3) 0.4858(2) 0.18131(16) 0.0263(8) Uani 1 1 d .
H91A H 0.5221 0.5167 0.1680 0.039 Uiso 1 1 calc R
H91B H 0.5999 0.5046 0.2165 0.039 Uiso 1 1 calc R
H91C H 0.5637 0.4348 0.1911 0.039 Uiso 1 1 calc R
O92 O 0.65935(17) 0.48759(14) 0.13514(11) 0.0234(5) Uani 1 1 d .
C93 C 0.6305(3) 0.4720(2) 0.07952(16) 0.0254(8) Uani 1 1 d .
H93A H 0.6601 0.5058 0.0474 0.030 Uiso 1 1 calc R
H93B H 0.5579 0.4808 0.0800 0.030 Uiso 1 1 calc R
C94 C 0.6635(2) 0.39330(19) 0.06764(15) 0.0201(7) Uani 1 1 d .
H94A H 0.6288 0.3588 0.0969 0.024 Uiso 1 1 calc R
H94B H 0.6496 0.3842 0.0275 0.024 Uiso 1 1 calc R
O95 O 0.76751(16) 0.38340(12) 0.07264(10) 0.0179(5) Uani 1 1 d .
C96 C 0.8157(2) 0.31401(18) 0.05591(15) 0.0189(7) Uani 1 1 d .
H96A H 0.8078 0.3083 0.0141 0.023 Uiso 1 1 calc R
H96B H 0.7876 0.2726 0.0811 0.023 Uiso 1 1 calc R
C97 C 0.9230(2) 0.31497(18) 0.06434(15) 0.0192(7) Uani 1 1 d .
H97A H 0.9596 0.2665 0.0570 0.023 Uiso 1 1 calc R
H97B H 0.9525 0.3535 0.0363 0.023 Uiso 1 1 calc R
O98 O 0.92827(16) 0.33060(12) 0.12419(10) 0.0172(5) Uani 1 1 d .
C99 C 1.0287(2) 0.32565(18) 0.13940(17) 0.0221(8) Uani 1 1 d .
H99A H 1.0360 0.3674 0.1625 0.026 Uiso 1 1 calc R
H99B H 1.0740 0.3301 0.1026 0.026 Uiso 1 1 calc R
C100 C 1.0577(3) 0.25374(18) 0.17508(16) 0.0222(7) Uani 1 1 d .
H10C H 1.1259 0.2540 0.1856 0.027 Uiso 1 1 calc R
H10D H 1.0135 0.2500 0.2124 0.027 Uiso 1 1 calc R
O101 O 1.05260(16) 0.18993(12) 0.14370(10) 0.0179(5) Uani 1 1 d .
C102 C 0.9616(2) 0.15693(19) 0.15935(17) 0.0233(8) Uani 1 1 d .
H10E H 0.9048 0.1952 0.1572 0.028 Uiso 1 1 calc R
H10F H 0.9598 0.1327 0.2002 0.028 Uiso 1 1 calc R
C103 C 0.9562(3) 0.10092(19) 0.11638(18) 0.0263(8) Uani 1 1 d .
H10G H 0.8971 0.0740 0.1275 0.032 Uiso 1 1 calc R
H10H H 0.9523 0.1256 0.0759 0.032 Uiso 1 1 calc R
O104 O 1.04308(17) 0.05133(13) 0.11860(13) 0.0288(6) Uani 1 1 d .
C105 C 1.0491(3) -0.0021(3) 0.0773(3) 0.0583(16) Uani 1 1 d .
H10I H 1.0330 0.0220 0.0382 0.070 Uiso 1 1 calc R
H10J H 1.0017 -0.0390 0.0907 0.070 Uiso 1 1 calc R
C106 C 1.1526(3) -0.0391(2) 0.0728(3) 0.0503(13) Uani 1 1 d .
H10K H 1.1639 -0.0710 0.1097 0.060 Uiso 1 1 calc R
H10L H 1.1626 -0.0706 0.0394 0.060 Uiso 1 1 calc R
O107 O 1.22124(19) 0.01625(14) 0.06358(12) 0.0292(6) Uani 1 1 d .
C108 C 1.2336(5) 0.0490(3) 0.0051(2) 0.0614(16) Uani 1 1 d .
H10M H 1.1687 0.0657 -0.0094 0.074 Uiso 1 1 calc R
H10N H 1.2692 0.0130 -0.0213 0.074 Uiso 1 1 calc R
C109 C 1.2905(5) 0.1118(3) 0.0059(3) 0.084(2) Uani 1 1 d .
H10O H 1.3548 0.0954 0.0214 0.101 Uiso 1 1 calc R
H10P H 1.3027 0.1366 -0.0345 0.101 Uiso 1 1 calc R
O110 O 1.2323(3) 0.16081(17) 0.04380(18) 0.0765(14) Uani 1 1 d .
C111 C 1.2754(5) 0.2200(4) 0.0536(3) 0.082(2) Uani 1 1 d .
H11A H 1.2249 0.2600 0.0655 0.099 Uiso 1 1 calc R
H11B H 1.3148 0.2383 0.0172 0.099 Uiso 1 1 calc R
C112 C 1.3374(3) 0.1980(3) 0.0996(3) 0.0510(14) Uani 1 1 d .
H11C H 1.3635 0.2420 0.1117 0.061 Uiso 1 1 calc R
H11D H 1.3939 0.1640 0.0849 0.061 Uiso 1 1 calc R
O113 O 1.2786(3) 0.1587(2) 0.1538(2) 0.0811(15) Uani 1 1 d .
C114 C 1.3395(4) 0.1234(4) 0.1847(4) 0.127(4) Uani 1 1 d .
H11E H 1.3793 0.1565 0.2019 0.152 Uiso 1 1 calc R
H11F H 1.3840 0.0875 0.1622 0.152 Uiso 1 1 calc R
C115 C 1.2664(4) 0.0829(3) 0.2345(2) 0.0453(12) Uani 1 1 d .
H11G H 1.3045 0.0487 0.2621 0.054 Uiso 1 1 calc R
H11H H 1.2244 0.1198 0.2575 0.054 Uiso 1 1 calc R
O116 O 1.2059(3) 0.0422(2) 0.20324(17) 0.0681(11) Uani 1 1 d .
C117 C 1.1448(4) -0.0033(6) 0.2376(3) 0.125(4) Uani 1 1 d .
H11I H 1.1779 -0.0263 0.2718 0.188 Uiso 1 1 calc R
H11J H 1.1293 -0.0418 0.2142 0.188 Uiso 1 1 calc R
H11K H 1.0837 0.0257 0.2513 0.188 Uiso 1 1 calc R

loop_
_atom_site_aniso_label
_atom_site_aniso_U_11
_atom_site_aniso_U_22
_atom_site_aniso_U_33
_atom_site_aniso_U_23
_atom_site_aniso_U_13
_atom_site_aniso_U_12
As1 0.01974(18) 0.02421(19) 0.01766(18) -0.00296(15) -0.00735(15) 0.00117(15)
F1 0.0332(13) 0.0504(15) 0.0637(18) -0.0167(14) -0.0192(13) 0.0188(12)
F2 0.0620(17) 0.0381(13) 0.0337(13) -0.0129(11) -0.0255(12) 0.0016(12)
F3 0.0525(15) 0.0309(12) 0.0357(13) 0.0122(11) -0.0072(12) -0.0072(11)
F4 0.0260(11) 0.0318(12) 0.0372(13) 0.0084(10) -0.0039(10) 0.0080(10)
F5 0.0399(14) 0.0734(18) 0.0339(13) -0.0268(13) -0.0147(11) -0.0062(13)
F6 0.0291(12) 0.0651(17) 0.0421(14) 0.0158(13) -0.0037(11) -0.0190(12)
As2 0.01394(17) 0.01532(16) 0.01740(18) -0.00017(14) -0.00220(14) -0.00286(13)
F7 0.0304(12) 0.0210(10) 0.0439(14) 0.0017(10) -0.0072(10) 0.0047(9)
F8 0.0254(11) 0.0339(11) 0.0299(12) -0.0052(10) -0.0117(9) -0.0098(9)
F9 0.0272(11) 0.0326(11) 0.0208(11) 0.0020(9) 0.0047(9) -0.0067(9)
F10 0.0301(11) 0.0197(10) 0.0293(12) 0.0025(9) -0.0069(9) 0.0051(9)
F11 0.0251(11) 0.0293(11) 0.0289(11) -0.0073(9) -0.0061(9) -0.0100(9)
F12 0.0298(11) 0.0331(12) 0.0249(11) -0.0026(10) 0.0080(9) -0.0122(10)
As3 0.02231(18) 0.01931(17) 0.01417(18) -0.00043(14) 0.00148(14) -0.00426(14)
F13 0.0266(11) 0.0290(11) 0.0364(13) -0.0045(10) 0.0068(10) 0.0016(9)
F14 0.0334(12) 0.0290(11) 0.0254(11) -0.0020(9) -0.0069(9) -0.0086(9)
F15 0.0319(11) 0.0255(10) 0.0179(10) 0.0024(9) 0.0070(9) -0.0049(9)
F16 0.0363(12) 0.0285(11) 0.0291(12) -0.0012(10) -0.0057(10) 0.0052(10)
F17 0.0368(12) 0.0364(12) 0.0214(11) -0.0054(10) -0.0020(9) -0.0141(10)
F18 0.0505(14) 0.0316(12) 0.0183(11) 0.0042(9) 0.0050(10) -0.0167(11)
As4 0.01546(17) 0.02174(18) 0.02064(19) 0.00203(15) -0.00369(14) -0.00258(14)
F19 0.0318(12) 0.0392(13) 0.0292(12) -0.0025(10) -0.0037(10) 0.0099(10)
F20 0.0308(12) 0.0266(11) 0.0483(14) 0.0028(10) -0.0231(11) -0.0076(9)
F21 0.0409(13) 0.0318(12) 0.0218(11) -0.0037(9) 0.0044(10) -0.0160(10)
F22 0.0283(11) 0.0262(11) 0.0511(15) -0.0083(11) -0.0147(11) 0.0031(9)
F23 0.0244(11) 0.0411(13) 0.0273(12) -0.0124(10) -0.0071(9) 0.0009(10)
F24 0.0339(13) 0.0526(15) 0.0396(14) 0.0249(12) -0.0002(11) -0.0081(11)
As5 0.01801(18) 0.01681(17) 0.01459(17) -0.00184(14) -0.00238(14) -0.00397(14)
F25 0.0527(14) 0.0211(11) 0.0247(11) -0.0008(9) -0.0053(11) 0.0086(10)
F26 0.0325(12) 0.0384(12) 0.0196(11) -0.0060(10) -0.0090(9) -0.0107(10)
F27 0.0410(13) 0.0378(12) 0.0225(11) -0.0077(10) 0.0092(10) -0.0218(11)
F28 0.0354(12) 0.0252(11) 0.0377(13) -0.0046(10) -0.0037(10) 0.0071(10)
F29 0.0268(11) 0.0407(12) 0.0226(11) -0.0064(10) -0.0064(9) -0.0121(10)
F30 0.0251(11) 0.0304(11) 0.0220(11) -0.0024(9) 0.0019(9) -0.0110(9)
As6 0.01694(17) 0.01879(17) 0.01693(18) -0.00101(14) -0.00398(14) -0.00222(14)
F31 0.0384(13) 0.0192(10) 0.0451(14) 0.0013(10) -0.0072(11) 0.0032(9)
F32 0.0221(10) 0.0382(12) 0.0271(11) -0.0063(10) -0.0097(9) -0.0070(9)
F33 0.0250(11) 0.0377(12) 0.0281(11) -0.0068(10) -0.0086(9) -0.0092(9)
F34 0.0359(12) 0.0207(10) 0.0284(12) 0.0003(9) -0.0059(10) 0.0028(9)
F35 0.0254(11) 0.0379(12) 0.0205(11) -0.0065(10) 0.0045(9) -0.0048(9)
F36 0.0253(11) 0.0385(12) 0.0173(10) 0.0015(9) 0.0001(9) -0.0021(9)
Li1 0.020(3) 0.023(3) 0.022(3) -0.001(2) -0.007(2) -0.004(2)
Li2 0.023(3) 0.021(3) 0.020(3) -0.001(2) -0.004(2) -0.005(2)
Li3 0.026(3) 0.022(3) 0.022(3) 0.002(2) -0.008(3) -0.006(2)
Li4 0.017(3) 0.022(3) 0.019(3) 0.000(2) -0.007(2) -0.002(2)
Li5 0.031(3) 0.023(3) 0.023(3) -0.001(3) -0.007(3) -0.009(3)
Li6 0.026(3) 0.019(3) 0.025(3) -0.003(2) -0.009(3) -0.003(2)
C1 0.0220(18) 0.041(2) 0.031(2) -0.0124(18) -0.0109(16) 0.0002(17)
O2 0.0168(11) 0.0320(13) 0.0174(12) -0.0025(11) -0.0029(10) -0.0035(10)
C3 0.0181(17) 0.041(2) 0.0184(18) 0.0005(17) 0.0013(15) -0.0046(16)
C4 0.0259(19) 0.0299(19) 0.0175(18) -0.0003(16) -0.0033(15) 0.0003(16)
O5 0.0169(12) 0.0227(12) 0.0229(13) -0.0054(11) -0.0042(10) 0.0000(10)
C6 0.0288(19) 0.0296(19) 0.0235(19) -0.0006(16) -0.0124(16) -0.0052(16)
C7 0.0237(19) 0.0259(19) 0.041(2) -0.0038(18) -0.0119(17) -0.0020(16)
O8 0.0299(14) 0.0220(13) 0.0318(14) -0.0032(11) -0.0036(12) -0.0090(11)
C9 0.058(3) 0.0226(19) 0.042(2) -0.0004(19) -0.007(2) -0.019(2)
C10 0.060(3) 0.027(2) 0.042(3) 0.0034(19) -0.005(2) -0.017(2)
O11 0.0413(16) 0.0251(13) 0.0272(14) 0.0007(12) 0.0021(12) 0.0035(12)
C12 0.041(2) 0.031(2) 0.034(2) 0.0092(19) -0.003(2) 0.0110(19)
C13 0.042(2) 0.036(2) 0.0187(19) 0.0089(17) -0.0076(18) 0.0046(19)
O14 0.0292(13) 0.0252(13) 0.0169(12) 0.0006(11) -0.0004(11) 0.0051(11)
C15 0.032(2) 0.036(2) 0.0167(18) -0.0044(17) 0.0008(16) 0.0073(17)
C16 0.0286(19) 0.0248(18) 0.0228(19) -0.0088(16) -0.0071(16) 0.0029(15)
O17 0.0191(12) 0.0177(11) 0.0175(12) -0.0015(10) -0.0029(10) -0.0028(9)
C18 0.0165(16) 0.0185(16) 0.0217(18) -0.0015(14) -0.0012(14) -0.0028(13)
C19 0.0150(16) 0.0205(17) 0.0252(18) -0.0004(15) -0.0028(14) -0.0057(14)
O20 0.0142(11) 0.0227(12) 0.0169(12) -0.0033(10) -0.0021(9) -0.0029(9)
C21 0.0257(18) 0.0219(17) 0.0144(17) -0.0003(14) 0.0000(14) 0.0003(15)
C22 0.0230(18) 0.0253(18) 0.0156(17) -0.0047(15) -0.0034(14) -0.0026(15)
O23 0.0153(11) 0.0239(12) 0.0179(12) -0.0062(10) -0.0034(10) -0.0013(10)
C24 0.0158(17) 0.034(2) 0.0208(18) -0.0019(16) -0.0089(14) -0.0026(15)
C25 0.0184(17) 0.0306(19) 0.0199(18) -0.0002(16) -0.0086(14) -0.0002(15)
O26 0.0197(12) 0.0263(13) 0.0177(12) -0.0034(10) -0.0046(10) -0.0021(10)
C27 0.0241(19) 0.044(2) 0.031(2) -0.0192(19) -0.0002(17) 0.0009(18)
C31 0.0293(19) 0.0243(18) 0.0221(19) 0.0062(16) -0.0004(16) -0.0032(16)
O32 0.0225(12) 0.0250(12) 0.0193(12) 0.0033(10) -0.0043(10) -0.0097(10)
C33 0.0265(18) 0.0223(17) 0.0269(19) -0.0022(16) -0.0066(16) -0.0136(15)
C34 0.0279(19) 0.0184(16) 0.0236(19) -0.0055(15) -0.0051(15) -0.0083(15)
O35 0.0238(12) 0.0194(12) 0.0135(11) 0.0002(10) 0.0016(10) -0.0079(10)
C36 0.0266(18) 0.0295(19) 0.0119(16) 0.0026(15) -0.0036(14) -0.0103(15)
C37 0.0222(17) 0.0238(18) 0.0216(18) 0.0067(15) -0.0049(15) -0.0026(15)
O38 0.0257(12) 0.0183(11) 0.0167(12) -0.0011(10) -0.0043(10) -0.0088(10)
C39 0.046(2) 0.0244(19) 0.0230(19) -0.0071(16) 0.0082(18) -0.0183(18)
C40 0.039(2) 0.0209(18) 0.0236(19) -0.0047(16) 0.0077(17) -0.0131(17)
O41 0.0317(14) 0.0254(13) 0.0178(12) 0.0013(11) -0.0032(11) -0.0126(11)
O42 0.0266(13) 0.0216(12) 0.0294(14) 0.0019(11) -0.0108(11) 0.0004(11)
C42 0.053(3) 0.040(2) 0.0175(19) 0.0070(17) -0.0088(18) -0.021(2)
C43 0.058(3) 0.031(2) 0.030(2) 0.0127(18) -0.024(2) -0.010(2)
O45 0.0221(13) 0.0333(14) 0.0334(15) -0.0094(12) -0.0006(11) -0.0044(11)
C45 0.026(2) 0.039(2) 0.060(3) -0.016(2) -0.024(2) 0.0069(18)
C46 0.0180(19) 0.049(3) 0.059(3) -0.023(2) -0.0009(19) -0.0045(18)
C48 0.030(2) 0.042(2) 0.048(3) -0.025(2) -0.002(2) 0.0039(19)
C49 0.031(2) 0.029(2) 0.029(2) -0.0105(17) -0.0053(17) 0.0050(17)
O50 0.0274(13) 0.0220(12) 0.0218(13) -0.0001(11) -0.0057(11) -0.0036(10)
C51 0.0230(18) 0.0263(18) 0.0262(19) -0.0053(16) -0.0021(15) -0.0101(15)
C52 0.0212(18) 0.033(2) 0.026(2) -0.0057(17) -0.0115(16) -0.0042(16)
O53 0.0267(13) 0.0213(12) 0.0189(12) 0.0016(10) -0.0055(10) -0.0065(10)
C54 0.0301(19) 0.0205(17) 0.0245(19) 0.0090(15) -0.0072(16) -0.0028(15)
C55 0.035(2) 0.0168(17) 0.033(2) 0.0044(16) -0.0102(18) -0.0050(16)
O56 0.0315(14) 0.0168(11) 0.0238(13) 0.0022(10) -0.0103(11) -0.0073(10)
C57 0.053(3) 0.029(2) 0.033(2) -0.0009(18) -0.017(2) -0.0188(19)
C61 0.029(2) 0.0201(18) 0.054(3) -0.0079(19) -0.0021(19) -0.0069(16)
O62 0.0220(12) 0.0185(12) 0.0276(13) 0.0043(11) -0.0055(11) -0.0054(10)
C63 0.030(2) 0.0268(19) 0.030(2) 0.0117(17) 0.0000(17) 0.0039(16)
C64 0.0236(18) 0.037(2) 0.0234(19) 0.0080(17) -0.0105(16) 0.0038(16)
O65 0.0218(12) 0.0279(13) 0.0202(13) -0.0035(11) -0.0100(10) -0.0018(10)
C66 0.028(2) 0.043(2) 0.0206(19) -0.0083(17) -0.0076(16) -0.0123(18)
C67 0.033(2) 0.0297(19) 0.026(2) -0.0062(17) -0.0024(16) -0.0198(17)
O68 0.0258(13) 0.0207(12) 0.0163(12) -0.0029(10) 0.0016(10) -0.0055(10)
C69 0.037(2) 0.0237(18) 0.0183(18) -0.0042(16) 0.0045(16) -0.0011(16)
C70 0.0226(18) 0.032(2) 0.029(2) -0.0033(17) 0.0079(16) 0.0032(16)
O71 0.0161(12) 0.0243(12) 0.0272(14) -0.0023(11) 0.0021(10) -0.0029(10)
C72 0.0157(17) 0.033(2) 0.040(2) -0.0049(18) 0.0012(16) -0.0067(16)
C73 0.0128(17) 0.037(2) 0.040(2) -0.0047(19) -0.0084(16) 0.0011(15)
O74 0.0164(12) 0.0224(12) 0.0242(13) 0.0022(11) -0.0065(10) -0.0008(10)
O75 0.0178(11) 0.0222(12) 0.0149(12) -0.0002(10) -0.0019(9) -0.0006(10)
C75 0.034(2) 0.0217(17) 0.0213(18) 0.0036(15) -0.0136(16) -0.0071(16)
C76 0.033(2) 0.0214(17) 0.0138(17) 0.0015(14) -0.0043(15) -0.0048(15)
C78 0.0184(17) 0.0214(17) 0.0238(19) 0.0045(15) 0.0052(15) 0.0013(14)
C79 0.0254(18) 0.0180(16) 0.0233(19) -0.0007(15) 0.0081(15) -0.0028(14)
O80 0.0225(12) 0.0183(11) 0.0143(11) -0.0012(10) -0.0032(10) -0.0012(10)
C81 0.0213(18) 0.040(2) 0.0151(17) -0.0017(16) -0.0014(15) -0.0053(16)
C82 0.0173(17) 0.040(2) 0.0228(19) -0.0141(17) 0.0004(15) -0.0053(16)
O83 0.0187(12) 0.0189(11) 0.0209(12) -0.0041(10) -0.0011(10) -0.0032(10)
O84 0.115(3) 0.0488(19) 0.0318(17) 0.0225(15) -0.0352(19) -0.060(2)
C84 0.0263(19) 0.0135(16) 0.049(2) -0.0038(17) -0.0135(18) -0.0030(15)
C85 0.058(3) 0.029(2) 0.035(2) 0.0056(18) -0.012(2) -0.032(2)
C87 0.096(4) 0.070(4) 0.057(3) 0.040(3) -0.046(3) -0.054(3)
C91 0.0212(18) 0.031(2) 0.0252(19) -0.0040(17) 0.0010(15) 0.0004(16)
O92 0.0160(12) 0.0335(14) 0.0213(13) -0.0038(11) -0.0041(10) -0.0016(10)
C93 0.0211(18) 0.0309(19) 0.0235(19) 0.0021(16) -0.0078(15) 0.0017(15)
C94 0.0152(16) 0.0301(18) 0.0166(17) 0.0005(15) -0.0072(14) -0.0059(14)
O95 0.0159(11) 0.0194(11) 0.0187(12) -0.0013(10) -0.0026(10) -0.0032(9)
C96 0.0232(17) 0.0189(16) 0.0157(17) -0.0048(14) -0.0015(14) -0.0044(14)
C97 0.0222(17) 0.0180(16) 0.0164(17) -0.0034(14) 0.0023(14) 0.0005(14)
O98 0.0133(11) 0.0171(11) 0.0216(12) -0.0028(10) -0.0016(9) -0.0019(9)
C99 0.0131(16) 0.0189(16) 0.035(2) -0.0055(16) -0.0047(15) -0.0021(13)
C100 0.0203(17) 0.0224(17) 0.0252(19) -0.0081(15) -0.0053(15) 0.0004(14)
O101 0.0146(11) 0.0153(11) 0.0242(13) -0.0038(10) -0.0007(10) -0.0026(9)
C102 0.0145(16) 0.0213(17) 0.032(2) 0.0027(16) 0.0037(15) -0.0024(14)
C103 0.0186(17) 0.0191(17) 0.042(2) 0.0006(17) -0.0064(16) -0.0058(14)
O104 0.0174(12) 0.0181(12) 0.0516(18) -0.0112(12) -0.0015(12) -0.0002(10)
C105 0.036(3) 0.040(3) 0.108(5) -0.049(3) -0.012(3) -0.002(2)
C106 0.031(2) 0.030(2) 0.096(4) -0.030(3) -0.003(2) -0.0081(19)
O107 0.0281(14) 0.0303(14) 0.0303(15) -0.0056(12) -0.0030(12) -0.0055(11)
C108 0.086(4) 0.061(3) 0.027(2) 0.002(2) -0.003(3) 0.029(3)
C109 0.128(5) 0.032(3) 0.065(4) 0.009(3) 0.074(4) 0.023(3)
O110 0.104(3) 0.0204(15) 0.087(3) 0.0023(18) 0.061(3) 0.0011(18)
C111 0.090(5) 0.063(4) 0.088(5) -0.017(4) 0.033(4) -0.019(4)
C112 0.035(2) 0.045(3) 0.074(4) -0.023(3) 0.025(3) -0.025(2)
O113 0.0359(19) 0.092(3) 0.131(4) -0.081(3) -0.044(2) 0.026(2)
C114 0.047(4) 0.103(5) 0.261(11) -0.126(7) -0.086(6) 0.029(4)
C115 0.055(3) 0.048(3) 0.038(3) -0.013(2) -0.037(2) 0.011(2)
O116 0.090(3) 0.066(2) 0.052(2) 0.0046(19) -0.026(2) -0.013(2)
C117 0.046(3) 0.244(11) 0.068(4) 0.071(6) 0.010(3) -0.031(5)

loop_
_atom_type_symbol
_atom_type_description
_atom_type_scat_dispersion_real
_atom_type_scat_dispersion_imag
_atom_type_scat_source
C C 0.0033 0.0016 'International Tables Vol C Tables 4.2.6.8 and 6.1.1.4'
H H 0.0000 0.0000 'International Tables Vol C Tables 4.2.6.8 and 6.1.1.4'
Li Li -0.0003 0.0001 'International Tables Vol C Tables 4.2.6.8 and 6.1.1.4'
O O 0.0106 0.0060 'International Tables Vol C Tables 4.2.6.8 and 6.1.1.4'
F F 0.0171 0.0103 'International Tables Vol C Tables 4.2.6.8 and 6.1.1.4'
As As 0.0499 2.0058 'International Tables Vol C Tables 4.2.6.8 and 6.1.1.4'

loop_
_geom_angle_atom_site_label_1
_geom_angle_atom_site_label_2
_geom_angle_atom_site_label_3
_geom_angle
F5 As1 F1 90.40(12)
F5 As1 F2 179.38(13)
F1 As1 F2 90.11(12)
F5 As1 F4 89.56(12)
F1 As1 F4 179.58(14)
F2 As1 F4 89.93(12)
F5 As1 F6 90.11(13)
F1 As1 F6 90.45(13)
F2 As1 F6 89.54(13)
F4 As1 F6 89.97(11)
F5 As1 F3 90.09(13)
F1 As1 F3 90.24(13)
F2 As1 F3 90.25(12)
F4 As1 F3 89.34(11)
F6 As1 F3 179.28(13)
F9 As2 F10 89.91(10)
F9 As2 F7 89.91(11)
F10 As2 F7 179.70(10)
F9 As2 F8 90.61(10)
F10 As2 F8 89.95(10)
F7 As2 F8 90.29(10)
F9 As2 F12 179.27(10)
F10 As2 F12 89.86(10)
F7 As2 F12 90.33(11)
F8 As2 F12 90.08(10)
F9 As2 F11 89.98(10)
F10 As2 F11 89.80(10)
F7 As2 F11 89.97(10)
F8 As2 F11 179.35(10)
F12 As2 F11 89.33(10)
F18 As3 F17 90.75(10)
F18 As3 F16 90.29(11)
F17 As3 F16 90.40(11)
F18 As3 F13 90.48(11)
F17 As3 F13 90.04(11)
F16 As3 F13 179.11(11)
F18 As3 F14 89.90(10)
F17 As3 F14 179.28(10)
F16 As3 F14 89.89(10)
F13 As3 F14 89.66(11)
F18 As3 F15 179.66(11)
F17 As3 F15 89.55(10)
F16 As3 F15 89.87(10)
F13 As3 F15 89.35(10)
F14 As3 F15 89.79(10)
F24 As4 F19 90.34(12)
F24 As4 F21 179.56(12)
F19 As4 F21 90.07(11)
F24 As4 F22 89.97(12)
F19 As4 F22 179.62(12)
F21 As4 F22 89.62(11)
F24 As4 F23 90.05(11)
F19 As4 F23 89.48(10)
F21 As4 F23 89.79(10)
F22 As4 F23 90.30(10)
F24 As4 F20 90.46(12)
F19 As4 F20 90.17(11)
F21 As4 F20 89.70(10)
F22 As4 F20 90.05(10)
F23 As4 F20 179.39(11)
F28 As5 F26 89.65(11)
F28 As5 F27 90.82(11)
F26 As5 F27 89.77(10)
F28 As5 F29 90.50(11)
F26 As5 F29 179.85(12)
F27 As5 F29 90.25(10)
F28 As5 F25 179.75(10)
F26 As5 F25 90.53(11)
F27 As5 F25 89.35(11)
F29 As5 F25 89.32(11)
F28 As5 F30 90.21(11)
F26 As5 F30 90.20(10)
F27 As5 F30 178.97(11)
F29 As5 F30 89.78(10)
F25 As5 F30 89.62(11)
F33 As6 F36 90.38(10)
F33 As6 F35 89.85(10)
F36 As6 F35 179.28(10)
F33 As6 F34 90.28(10)
F36 As6 F34 89.88(10)
F35 As6 F34 89.44(10)
F33 As6 F31 90.14(11)
F36 As6 F31 90.70(11)
F35 As6 F31 89.98(11)
F34 As6 F31 179.28(11)
F33 As6 F32 179.94(13)
F36 As6 F32 89.62(10)
F35 As6 F32 90.15(10)
F34 As6 F32 89.77(10)
F31 As6 F32 89.80(11)
O14 Li1 O2 92.3(2)
O14 Li1 O8 114.5(3)
O2 Li1 O8 148.3(3)
O14 Li1 O5 166.3(3)
O2 Li1 O5 77.3(2)
O8 Li1 O5 78.2(2)
O14 Li1 O17 77.7(2)
O2 Li1 O17 104.6(2)
O8 Li1 O17 97.7(2)
O5 Li1 O17 96.1(2)
O14 Li1 O11 76.4(2)
O2 Li1 O11 95.6(2)
O8 Li1 O11 76.0(2)
O5 Li1 O11 113.1(3)
O17 Li1 O11 147.6(3)
O23 Li2 O38 113.3(3)
O23 Li2 O35 167.6(3)
O38 Li2 O35 77.2(2)
O23 Li2 O32 95.2(2)
O38 Li2 O32 150.8(3)
O35 Li2 O32 75.49(19)
O23 Li2 O26 75.9(2)
O38 Li2 O26 88.3(2)
O35 Li2 O26 112.1(3)
O32 Li2 O26 92.4(2)
O23 Li2 O20 75.4(2)
O38 Li2 O20 93.2(2)
O35 Li2 O20 98.1(2)
O32 Li2 O20 100.7(2)
O26 Li2 O20 149.3(3)
O56 Li3 O42 94.8(2)
O56 Li3 O53 79.1(2)
O42 Li3 O53 169.5(3)
O56 Li3 O41 103.9(3)
O42 Li3 O41 78.4(2)
O53 Li3 O41 94.6(3)
O56 Li3 O50 147.8(3)
O42 Li3 O50 111.1(3)
O53 Li3 O50 77.6(2)
O41 Li3 O50 99.8(2)
O56 Li3 O45 93.6(2)
O42 Li3 O45 78.0(2)
O53 Li3 O45 110.7(3)
O41 Li3 O45 151.6(3)
O50 Li3 O45 74.5(2)
O65 Li4 O74 172.7(3)
O65 Li4 O68 76.0(2)
O74 Li4 O68 110.0(3)
O65 Li4 O75 96.0(2)
O74 Li4 O75 79.5(2)
O68 Li4 O75 96.0(2)
O65 Li4 O62 75.9(2)
O74 Li4 O62 98.8(2)
O68 Li4 O62 150.0(3)
O75 Li4 O62 97.3(2)
O65 Li4 O71 108.4(3)
O74 Li4 O71 77.4(2)
O68 Li4 O71 76.4(2)
O75 Li4 O71 151.3(3)
O62 Li4 O71 102.9(2)
O95 Li5 O83 172.5(3)
O95 Li5 O84 94.6(3)
O83 Li5 O84 78.0(2)
O95 Li5 O80 108.0(3)
O83 Li5 O80 79.5(2)
O84 Li5 O80 156.4(3)
O95 Li5 O98 78.6(2)
O83 Li5 O98 100.8(3)
O84 Li5 O98 96.9(3)
O80 Li5 O98 94.4(2)
O95 Li5 O92 76.4(2)
O83 Li5 O92 105.4(3)
O84 Li5 O92 95.2(3)
O80 Li5 O92 83.7(2)
O98 Li5 O92 152.9(3)
O104 Li6 O113 162.5(4)
O104 Li6 O110 119.0(3)
O113 Li6 O110 77.7(3)
O104 Li6 O101 78.6(2)
O113 Li6 O101 94.7(2)
O110 Li6 O101 98.1(3)
O104 Li6 O116 93.2(3)
O113 Li6 O116 73.5(3)
O110 Li6 O116 141.8(3)
O101 Li6 O116 108.8(3)
O104 Li6 O107 76.1(2)
O113 Li6 O107 115.7(3)
O110 Li6 O107 75.0(2)
O101 Li6 O107 145.8(3)
O116 Li6 O107 95.3(3)
O2 C1 H1A 109.5
O2 C1 H1B 109.5
H1A C1 H1B 109.5
O2 C1 H1C 109.5
H1A C1 H1C 109.5
H1B C1 H1C 109.5
C3 O2 C1 110.7(3)
C3 O2 Li1 113.8(2)
C1 O2 Li1 126.3(3)
O2 C3 C4 107.7(3)
O2 C3 H3A 110.2
C4 C3 H3A 110.2
O2 C3 H3B 110.2
C4 C3 H3B 110.2
H3A C3 H3B 108.5
O5 C4 C3 106.6(3)
O5 C4 H4A 110.4
C3 C4 H4A 110.4
O5 C4 H4B 110.4
C3 C4 H4B 110.4
H4A C4 H4B 108.6
C4 O5 C6 113.7(3)
C4 O5 Li1 106.9(2)
C6 O5 Li1 114.0(2)
O5 C6 C7 106.1(3)
O5 C6 H6A 110.5
C7 C6 H6A 110.5
O5 C6 H6B 110.5
C7 C6 H6B 110.5
H6A C6 H6B 108.7
O8 C7 C6 110.4(3)
O8 C7 H7A 109.6
C6 C7 H7A 109.6
O8 C7 H7B 109.6
C6 C7 H7B 109.6
H7A C7 H7B 108.1
C7 O8 C9 113.3(3)
C7 O8 Li1 107.9(3)
C9 O8 Li1 113.2(3)
O8 C9 C10 105.9(3)
O8 C9 H9A 110.6
C10 C9 H9A 110.6
O8 C9 H9B 110.6
C10 C9 H9B 110.6
H9A C9 H9B 108.7
O11 C10 C9 107.4(3)
O11 C10 H10A 110.2
C9 C10 H10A 110.2
O11 C10 H10B 110.2
C9 C10 H10B 110.2
H10A C10 H10B 108.5
C12 O11 C10 113.5(3)
C12 O11 Li1 106.7(3)
C10 O11 Li1 107.1(3)
O11 C12 C13 111.3(3)
O11 C12 H12A 109.4
C13 C12 H12A 109.4
O11 C12 H12B 109.4
C13 C12 H12B 109.4
H12A C12 H12B 108.0
O14 C13 C12 105.5(3)
O14 C13 H13A 110.6
C12 C13 H13A 110.6
O14 C13 H13B 110.6
C12 C13 H13B 110.6
H13A C13 H13B 108.8
C13 O14 C15 113.4(3)
C13 O14 Li1 119.2(3)
C15 O14 Li1 114.3(3)
O14 C15 C16 107.0(3)
O14 C15 H15A 110.3
C16 C15 H15A 110.3
O14 C15 H15B 110.3
C16 C15 H15B 110.3
H15A C15 H15B 108.6
O17 C16 C15 107.8(3)
O17 C16 H16A 110.2
C15 C16 H16A 110.2
O17 C16 H16B 110.2
C15 C16 H16B 110.2
H16A C16 H16B 108.5
C16 O17 C18 112.0(2)
C16 O17 Li1 107.7(2)
C18 O17 Li1 119.6(2)
O17 C18 C19 113.6(3)
O17 C18 H18A 108.8
C19 C18 H18A 108.8
O17 C18 H18B 108.8
C19 C18 H18B 108.8
H18A C18 H18B 107.7
O20 C19 C18 113.8(3)
O20 C19 H19A 108.8
C18 C19 H19A 108.8
O20 C19 H19B 108.8
C18 C19 H19B 108.8
H19A C19 H19B 107.7
C21 O20 C19 112.5(3)
C21 O20 Li2 109.6(2)
C19 O20 Li2 119.4(2)
O20 C21 C22 108.4(3)
O20 C21 H21A 110.0
C22 C21 H21A 110.0
O20 C21 H21B 110.0
C22 C21 H21B 110.0
H21A C21 H21B 108.4
O23 C22 C21 105.9(3)
O23 C22 H22A 110.5
C21 C22 H22A 110.5
O23 C22 H22B 110.5
C21 C22 H22B 110.5
H22A C22 H22B 108.7
C22 O23 C24 114.6(2)
C22 O23 Li2 117.4(3)
C24 O23 Li2 117.9(3)
O23 C24 C25 106.7(3)
O23 C24 H24A 110.4
C25 C24 H24A 110.4
O23 C24 H24B 110.4
C25 C24 H24B 110.4
H24A C24 H24B 108.6
O26 C25 C24 106.6(3)
O26 C25 H25A 110.4
C24 C25 H25A 110.4
O26 C25 H25B 110.4
C24 C25 H25B 110.4
H25A C25 H25B 108.6
C27 O26 C25 111.7(3)
C27 O26 Li2 122.2(2)
C25 O26 Li2 106.2(2)
O26 C27 H27A 109.5
O26 C27 H27B 109.5
H27A C27 H27B 109.5
O26 C27 H27C 109.5
H27A C27 H27C 109.5
H27B C27 H27C 109.5
O32 C31 H31A 109.5
O32 C31 H31B 109.5
H31A C31 H31B 109.5
O32 C31 H31C 109.5
H31A C31 H31C 109.5
H31B C31 H31C 109.5
C31 O32 C33 110.8(2)
C31 O32 Li2 123.8(3)
C33 O32 Li2 113.7(2)
O32 C33 C34 107.3(3)
O32 C33 H33A 110.3
C34 C33 H33A 110.3
O32 C33 H33B 110.3
C34 C33 H33B 110.3
H33A C33 H33B 108.5
O35 C34 C33 106.0(3)
O35 C34 H34A 110.5
C33 C34 H34A 110.5
O35 C34 H34B 110.5
C33 C34 H34B 110.5
H34A C34 H34B 108.7
C36 O35 C34 114.1(3)
C36 O35 Li2 110.6(2)
C34 O35 Li2 110.6(2)
O35 C36 C37 105.9(3)
O35 C36 H36A 110.5
C37 C36 H36A 110.5
O35 C36 H36B 110.5
C37 C36 H36B 110.5
H36A C36 H36B 108.7
O38 C37 C36 106.3(3)
O38 C37 H37A 110.5
C36 C37 H37A 110.5
O38 C37 H37B 110.5
C36 C37 H37B 110.5
H37A C37 H37B 108.7
C37 O38 C39 113.4(3)
C37 O38 Li2 111.6(2)
C39 O38 Li2 121.7(3)
O38 C39 C40 112.6(3)
O38 C39 H39A 109.1
C40 C39 H39A 109.1
O38 C39 H39B 109.1
C40 C39 H39B 109.1
H39A C39 H39B 107.8
O41 C40 C39 113.5(3)
O41 C40 H40A 108.9
C39 C40 H40A 108.9
O41 C40 H40B 108.9
C39 C40 H40B 108.9
H40A C40 H40B 107.7
C42 O41 C40 112.7(3)
C42 O41 Li3 111.8(3)
C40 O41 Li3 122.5(3)
C45 O42 C43 113.6(3)
C45 O42 Li3 115.1(3)
C43 O42 Li3 108.9(3)
O41 C42 C43 107.2(3)
O41 C42 H42A 110.3
C43 C42 H42A 110.3
O41 C42 H42B 110.3
C43 C42 H42B 110.3
H42A C42 H42B 108.5
O42 C43 C42 107.7(3)
O42 C43 H43A 110.2
C42 C43 H43A 110.2
O42 C43 H43B 110.2
C42 C43 H43B 110.2
H43A C43 H43B 108.5
C46 O45 C48 112.5(3)
C46 O45 Li3 105.5(3)
C48 O45 Li3 111.1(3)
O42 C45 C46 106.9(3)
O42 C45 H45A 110.3
C46 C45 H45A 110.3
O42 C45 H45B 110.3
C46 C45 H45B 110.3
H45A C45 H45B 108.6
O45 C46 C45 110.6(3)
O45 C46 H46A 109.5
C45 C46 H46A 109.5
O45 C46 H46B 109.5
C45 C46 H46B 109.5
H46A C46 H46B 108.1
O45 C48 C49 106.6(3)
O45 C48 H48A 110.4
C49 C48 H48A 110.4
O45 C48 H48B 110.4
C49 C48 H48B 110.4
H48A C48 H48B 108.6
O50 C49 C48 105.5(3)
O50 C49 H49A 110.6
C48 C49 H49A 110.6
O50 C49 H49B 110.6
C48 C49 H49B 110.6
H49A C49 H49B 108.8
C49 O50 C51 113.5(3)
C49 O50 Li3 111.4(3)
C51 O50 Li3 104.5(2)
O50 C51 C52 111.0(3)
O50 C51 H51A 109.4
C52 C51 H51A 109.4
O50 C51 H51B 109.4
C52 C51 H51B 109.4
H51A C51 H51B 108.0
O53 C52 C51 106.7(3)
O53 C52 H52A 110.4
C51 C52 H52A 110.4
O53 C52 H52B 110.4
C51 C52 H52B 110.4
H52A C52 H52B 108.6
C54 O53 C52 114.3(3)
C54 O53 Li3 105.1(2)
C52 O53 Li3 116.2(3)
O53 C54 C55 105.7(3)
O53 C54 H54A 110.6
C55 C54 H54A 110.6
O53 C54 H54B 110.6
C55 C54 H54B 110.6
H54A C54 H54B 108.7
O56 C55 C54 107.3(3)
O56 C55 H55A 110.2
C54 C55 H55A 110.2
O56 C55 H55B 110.2
C54 C55 H55B 110.2
H55A C55 H55B 108.5
C55 O56 C57 112.3(3)
C55 O56 Li3 112.9(3)
C57 O56 Li3 125.0(3)
O56 C57 H57A 109.5
O56 C57 H57B 109.5
H57A C57 H57B 109.5
O56 C57 H57C 109.5
H57A C57 H57C 109.5
H57B C57 H57C 109.5
O62 C61 H61A 109.5
O62 C61 H61B 109.5
H61A C61 H61B 109.5
O62 C61 H61C 109.5
H61A C61 H61C 109.5
H61B C61 H61C 109.5
C63 O62 C61 111.7(3)
C63 O62 Li4 107.0(3)
C61 O62 Li4 120.6(3)
O62 C63 C64 107.8(3)
O62 C63 H63A 110.1
C64 C63 H63A 110.1
O62 C63 H63B 110.1
C64 C63 H63B 110.1
H63A C63 H63B 108.5
O65 C64 C63 105.6(3)
O65 C64 H64A 110.6
C63 C64 H64A 110.6
O65 C64 H64B 110.6
C63 C64 H64B 110.6
H64A C64 H64B 108.8
C66 O65 C64 116.6(3)
C66 O65 Li4 122.2(3)
C64 O65 Li4 121.1(3)
O65 C66 C67 105.3(3)
O65 C66 H66A 110.7
C67 C66 H66A 110.7
O65 C66 H66B 110.7
C67 C66 H66B 110.7
H66A C66 H66B 108.8
O68 C67 C66 111.4(3)
O68 C67 H67A 109.3
C66 C67 H67A 109.3
O68 C67 H67B 109.3
C66 C67 H67B 109.3
H67A C67 H67B 108.0
C69 O68 C67 113.4(3)
C69 O68 Li4 107.4(2)
C67 O68 Li4 105.1(2)
O68 C69 C70 106.3(3)
O68 C69 H69A 110.5
C70 C69 H69A 110.5
O68 C69 H69B 110.5
C70 C69 H69B 110.5
H69A C69 H69B 108.7
O71 C70 C69 107.3(3)
O71 C70 H70A 110.3
C69 C70 H70A 110.3
O71 C70 H70B 110.3
C69 C70 H70B 110.3
H70A C70 H70B 108.5
C70 O71 C72 113.3(3)
C70 O71 Li4 110.3(2)
C72 O71 Li4 107.4(2)
O71 C72 C73 110.1(3)
O71 C72 H72A 109.6
C73 C72 H72A 109.6
O71 C72 H72B 109.6
C73 C72 H72B 109.6
H72A C72 H72B 108.2
O74 C73 C72 105.3(3)
O74 C73 H73A 110.7
C72 C73 H73A 110.7
O74 C73 H73B 110.7
C72 C73 H73B 110.7
H73A C73 H73B 108.8
C75 O74 C73 113.7(3)
C75 O74 Li4 110.5(2)
C73 O74 Li4 115.9(3)
C78 O75 C76 112.9(3)
C78 O75 Li4 113.0(2)
C76 O75 Li4 106.4(2)
O74 C75 C76 106.6(3)
O74 C75 H75A 110.4
C76 C75 H75A 110.4
O74 C75 H75B 110.4
C76 C75 H75B 110.4
H75A C75 H75B 108.6
O75 C76 C75 107.3(3)
O75 C76 H76A 110.3
C75 C76 H76A 110.3
O75 C76 H76B 110.3
C75 C76 H76B 110.3
H76A C76 H76B 108.5
O75 C78 C79 115.5(3)
O75 C78 H78A 108.4
C79 C78 H78A 108.4
O75 C78 H78B 108.4
C79 C78 H78B 108.4
H78A C78 H78B 107.5
O80 C79 C78 115.3(3)
O80 C79 H79A 108.4
C78 C79 H79A 108.4
O80 C79 H79B 108.4
C78 C79 H79B 108.4
H79A C79 H79B 107.5
C79 O80 C81 112.9(3)
C79 O80 Li5 114.7(2)
C81 O80 Li5 107.7(2)
O80 C81 C82 107.6(3)
O80 C81 H81A 110.2
C82 C81 H81A 110.2
O80 C81 H81B 110.2
C82 C81 H81B 110.2
H81A C81 H81B 108.5
O83 C82 C81 106.9(3)
O83 C82 H82A 110.3
C81 C82 H82A 110.3
O83 C82 H82B 110.3
C81 C82 H82B 110.3
H82A C82 H82B 108.6
C82 O83 C84 114.2(3)
C82 O83 Li5 110.6(3)
C84 O83 Li5 110.2(3)
C87 O84 C85 117.4(3)
C87 O84 Li5 129.2(3)
C85 O84 Li5 110.9(3)
O83 C84 C85 106.1(3)
O83 C84 H84A 110.5
C85 C84 H84A 110.5
O83 C84 H84B 110.5
C85 C84 H84B 110.5
H84A C84 H84B 108.7
O84 C85 C84 107.5(3)
O84 C85 H85A 110.2
C84 C85 H85A 110.2
O84 C85 H85B 110.2
C84 C85 H85B 110.2
H85A C85 H85B 108.5
O84 C87 H87A 109.5
O84 C87 H87B 109.5
H87A C87 H87B 109.5
O84 C87 H87C 109.5
H87A C87 H87C 109.5
H87B C87 H87C 109.5
O92 C91 H91A 109.5
O92 C91 H91B 109.5
H91A C91 H91B 109.5
O92 C91 H91C 109.5
H91A C91 H91C 109.5
H91B C91 H91C 109.5
C91 O92 C93 112.5(3)
C91 O92 Li5 125.4(3)
C93 O92 Li5 104.6(2)
O92 C93 C94 110.8(3)
O92 C93 H93A 109.5
C94 C93 H93A 109.5
O92 C93 H93B 109.5
C94 C93 H93B 109.5
H93A C93 H93B 108.1
O95 C94 C93 106.0(3)
O95 C94 H94A 110.5
C93 C94 H94A 110.5
O95 C94 H94B 110.5
C93 C94 H94B 110.5
H94A C94 H94B 108.7
C96 O95 C94 114.8(2)
C96 O95 Li5 116.1(3)
C94 O95 Li5 118.2(3)
O95 C96 C97 106.2(3)
O95 C96 H96A 110.5
C97 C96 H96A 110.5
O95 C96 H96B 110.5
C97 C96 H96B 110.5
H96A C96 H96B 108.7
O98 C97 C96 107.4(3)
O98 C97 H97A 110.2
C96 C97 H97A 110.2
O98 C97 H97B 110.2
C96 C97 H97B 110.2
H97A C97 H97B 108.5
C97 O98 C99 112.5(3)
C97 O98 Li5 106.3(2)
C99 O98 Li5 124.4(2)
O98 C99 C100 112.3(3)
O98 C99 H99A 109.1
C100 C99 H99A 109.1
O98 C99 H99B 109.1
C100 C99 H99B 109.1
H99A C99 H99B 107.9
O101 C100 C99 112.8(3)
O101 C100 H10C 109.0
C99 C100 H10C 109.0
O101 C100 H10D 109.0
C99 C100 H10D 109.0
H10C C100 H10D 107.8
C102 O101 C100 112.5(2)
C102 O101 Li6 109.3(2)
C100 O101 Li6 127.9(2)
O101 C102 C103 107.7(3)
O101 C102 H10E 110.2
C103 C102 H10E 110.2
O101 C102 H10F 110.2
C103 C102 H10F 110.2
H10E C102 H10F 108.5
O104 C103 C102 107.0(3)
O104 C103 H10G 110.3
C102 C103 H10G 110.3
O104 C103 H10H 110.3
C102 C103 H10H 110.3
H10G C103 H10H 108.6
C105 O104 C103 112.3(3)
C105 O104 Li6 117.6(3)
C103 O104 Li6 112.1(2)
O104 C105 C106 107.7(4)
O104 C105 H10I 110.2
C106 C105 H10I 110.2
O104 C105 H10J 110.2
C106 C105 H10J 110.2
H10I C105 H10J 108.5
O107 C106 C105 109.5(3)
O107 C106 H10K 109.8
C105 C106 H10K 109.8
O107 C106 H10L 109.8
C105 C106 H10L 109.8
H10K C106 H10L 108.2
C108 O107 C106 114.4(4)
C108 O107 Li6 107.8(3)
C106 O107 Li6 108.7(3)
O107 C108 C109 107.0(4)
O107 C108 H10M 110.3
C109 C108 H10M 110.3
O107 C108 H10N 110.3
C109 C108 H10N 110.3
H10M C108 H10N 108.6
O110 C109 C108 106.0(5)
O110 C109 H10O 110.5
C108 C109 H10O 110.5
O110 C109 H10P 110.5
C108 C109 H10P 110.5
H10O C109 H10P 108.7
C111 O110 C109 115.0(5)
C111 O110 Li6 113.0(4)
C109 O110 Li6 113.3(3)
O110 C111 C112 107.5(6)
O110 C111 H11A 110.2
C112 C111 H11A 110.2
O110 C111 H11B 110.2
C112 C111 H11B 110.2
H11A C111 H11B 108.5
C111 C112 O113 110.3(4)
C111 C112 H11C 109.6
O113 C112 H11C 109.6
C111 C112 H11D 109.6
O113 C112 H11D 109.6
H11C C112 H11D 108.1
C114 O113 C112 107.3(6)
C114 O113 Li6 120.9(5)
C112 O113 Li6 108.1(3)
O113 C114 C115 99.9(5)
O113 C114 H11E 111.8
C115 C114 H11E 111.8
O113 C114 H11F 111.8
C115 C114 H11F 111.8
H11E C114 H11F 109.5
O116 C115 C114 106.4(4)
O116 C115 H11G 110.5
C114 C115 H11G 110.5
O116 C115 H11H 110.5
C114 C115 H11H 110.5
H11G C115 H11H 108.6
C117 O116 C115 116.5(5)
C117 O116 Li6 124.1(4)
C115 O116 Li6 110.1(3)
O116 C117 H11I 109.5
O116 C117 H11J 109.5
H11I C117 H11J 109.5
O116 C117 H11K 109.5
H11I C117 H11K 109.5
H11J C117 H11K 109.5

loop_
_geom_bond_atom_site_label_1
_geom_bond_atom_site_label_2
_geom_bond_distance
As1 F5 1.709(2)
As1 F1 1.709(2)
As1 F2 1.711(2)
As1 F4 1.716(2)
As1 F6 1.723(2)
As1 F3 1.724(2)
As2 F9 1.716(2)
As2 F10 1.7201(19)
As2 F7 1.721(2)
As2 F8 1.7219(19)
As2 F12 1.722(2)
As2 F11 1.7284(19)
As3 F18 1.718(2)
As3 F17 1.719(2)
As3 F16 1.718(2)
As3 F13 1.723(2)
As3 F14 1.725(2)
As3 F15 1.7309(19)
As4 F24 1.713(2)
As4 F19 1.715(2)
As4 F21 1.720(2)
As4 F22 1.721(2)
As4 F23 1.725(2)
As4 F20 1.727(2)
As5 F28 1.714(2)
As5 F26 1.7177(19)
As5 F27 1.723(2)
As5 F29 1.7223(19)
As5 F25 1.723(2)
As5 F30 1.7236(19)
As6 F33 1.7174(19)
As6 F36 1.721(2)
As6 F35 1.722(2)
As6 F34 1.724(2)
As6 F31 1.724(2)
As6 F32 1.7243(19)
Li1 O14 2.051(6)
Li1 O2 2.109(6)
Li1 O8 2.123(6)
Li1 O5 2.137(6)
Li1 O17 2.199(6)
Li1 O11 2.262(6)
Li2 O23 2.029(6)
Li2 O38 2.110(6)
Li2 O35 2.145(6)
Li2 O32 2.167(6)
Li2 O26 2.250(6)
Li2 O20 2.258(6)
Li3 O56 2.064(6)
Li3 O42 2.076(6)
Li3 O53 2.096(6)
Li3 O41 2.129(7)
Li3 O50 2.200(6)
Li3 O45 2.232(7)
Li4 O65 1.986(6)
Li4 O74 2.058(6)
Li4 O68 2.167(6)
Li4 O75 2.176(6)
Li4 O62 2.192(6)
Li4 O71 2.220(6)
Li5 O95 1.997(6)
Li5 O83 2.048(6)
Li5 O84 2.146(7)
Li5 O80 2.164(6)
Li5 O98 2.186(7)
Li5 O92 2.358(7)
Li6 O104 2.086(6)
Li6 O113 2.105(6)
Li6 O110 2.116(7)
Li6 O101 2.132(6)
Li6 O116 2.161(7)
Li6 O107 2.236(6)
C1 O2 1.434(4)
C1 H1A 0.9800
C1 H1B 0.9800
C1 H1C 0.9800
O2 C3 1.426(4)
C3 C4 1.501(5)
C3 H3A 0.9900
C3 H3B 0.9900
C4 O5 1.426(4)
C4 H4A 0.9900
C4 H4B 0.9900
O5 C6 1.442(4)
C6 C7 1.511(5)
C6 H6A 0.9900
C6 H6B 0.9900
C7 O8 1.429(5)
C7 H7A 0.9900
C7 H7B 0.9900
O8 C9 1.433(4)
C9 C10 1.489(6)
C9 H9A 0.9900
C9 H9B 0.9900
C10 O11 1.443(5)
C10 H10A 0.9900
C10 H10B 0.9900
O11 C12 1.425(5)
C12 C13 1.513(6)
C12 H12A 0.9900
C12 H12B 0.9900
C13 O14 1.426(4)
C13 H13A 0.9900
C13 H13B 0.9900
O14 C15 1.430(4)
C15 C16 1.493(5)
C15 H15A 0.9900
C15 H15B 0.9900
C16 O17 1.427(4)
C16 H16A 0.9900
C16 H16B 0.9900
O17 C18 1.442(4)
C18 C19 1.512(5)
C18 H18A 0.9900
C18 H18B 0.9900
C19 O20 1.435(4)
C19 H19A 0.9900
C19 H19B 0.9900
O20 C21 1.432(4)
C21 C22 1.496(5)
C21 H21A 0.9900
C21 H21B 0.9900
C22 O23 1.421(4)
C22 H22A 0.9900
C22 H22B 0.9900
O23 C24 1.432(4)
C24 C25 1.493(5)
C24 H24A 0.9900
C24 H24B 0.9900
C25 O26 1.428(4)
C25 H25A 0.9900
C25 H25B 0.9900
O26 C27 1.424(4)
C27 H27A 0.9800
C27 H27B 0.9800
C27 H27C 0.9800
C31 O32 1.432(4)
C31 H31A 0.9800
C31 H31B 0.9800
C31 H31C 0.9800
O32 C33 1.433(4)
C33 C34 1.496(5)
C33 H33A 0.9900
C33 H33B 0.9900
C34 O35 1.431(4)
C34 H34A 0.9900
C34 H34B 0.9900
O35 C36 1.429(4)
C36 C37 1.504(5)
C36 H36A 0.9900
C36 H36B 0.9900
C37 O38 1.424(4)
C37 H37A 0.9900
C37 H37B 0.9900
O38 C39 1.436(4)
C39 C40 1.524(5)
C39 H39A 0.9900
C39 H39B 0.9900
C40 O41 1.435(5)
C40 H40A 0.9900
C40 H40B 0.9900
O41 C42 1.433(4)
O42 C45 1.422(5)
O42 C43 1.430(5)
C42 C43 1.487(6)
C42 H42A 0.9900
C42 H42B 0.9900
C43 H43A 0.9900
C43 H43B 0.9900
O45 C46 1.434(5)
O45 C48 1.443(5)
C45 C46 1.495(7)
C45 H45A 0.9900
C45 H45B 0.9900
C46 H46A 0.9900
C46 H46B 0.9900
C48 C49 1.498(5)
C48 H48A 0.9900
C48 H48B 0.9900
C49 O50 1.426(5)
C49 H49A 0.9900
C49 H49B 0.9900
O50 C51 1.437(4)
C51 C52 1.496(5)
C51 H51A 0.9900
C51 H51B 0.9900
C52 O53 1.439(4)
C52 H52A 0.9900
C52 H52B 0.9900
O53 C54 1.435(4)
C54 C55 1.505(5)
C54 H54A 0.9900
C54 H54B 0.9900
C55 O56 1.425(4)
C55 H55A 0.9900
C55 H55B 0.9900
O56 C57 1.432(4)
C57 H57A 0.9800
C57 H57B 0.9800
C57 H57C 0.9800
C61 O62 1.428(4)
C61 H61A 0.9800
C61 H61B 0.9800
C61 H61C 0.9800
O62 C63 1.421(4)
C63 C64 1.511(5)
C63 H63A 0.9900
C63 H63B 0.9900
C64 O65 1.428(4)
C64 H64A 0.9900
C64 H64B 0.9900
O65 C66 1.425(4)
C66 C67 1.521(6)
C66 H66A 0.9900
C66 H66B 0.9900
C67 O68 1.434(4)
C67 H67A 0.9900
C67 H67B 0.9900
O68 C69 1.431(4)
C69 C70 1.496(5)
C69 H69A 0.9900
C69 H69B 0.9900
C70 O71 1.432(4)
C70 H70A 0.9900
C70 H70B 0.9900
O71 C72 1.436(4)
C72 C73 1.503(5)
C72 H72A 0.9900
C72 H72B 0.9900
C73 O74 1.435(4)
C73 H73A 0.9900
C73 H73B 0.9900
O74 C75 1.430(4)
O75 C78 1.430(4)
O75 C76 1.436(4)
C75 C76 1.492(5)
C75 H75A 0.9900
C75 H75B 0.9900
C76 H76A 0.9900
C76 H76B 0.9900
C78 C79 1.506(4)
C78 H78A 0.9900
C78 H78B 0.9900
C79 O80 1.432(4)
C79 H79A 0.9900
C79 H79B 0.9900
O80 C81 1.436(4)
C81 C82 1.497(5)
C81 H81A 0.9900
C81 H81B 0.9900
C82 O83 1.425(4)
C82 H82A 0.9900
C82 H82B 0.9900
O83 C84 1.431(4)
O84 C87 1.313(5)
O84 C85 1.429(5)
C84 C85 1.490(6)
C84 H84A 0.9900
C84 H84B 0.9900
C85 H85A 0.9900
C85 H85B 0.9900
C87 H87A 0.9800
C87 H87B 0.9800
C87 H87C 0.9800
C91 O92 1.430(4)
C91 H91A 0.9800
C91 H91B 0.9800
C91 H91C 0.9800
O92 C93 1.433(4)
C93 C94 1.502(5)
C93 H93A 0.9900
C93 H93B 0.9900
C94 O95 1.433(4)
C94 H94A 0.9900
C94 H94B 0.9900
O95 C96 1.433(4)
C96 C97 1.505(5)
C96 H96A 0.9900
C96 H96B 0.9900
C97 O98 1.434(4)
C97 H97A 0.9900
C97 H97B 0.9900
O98 C99 1.446(4)
C99 C100 1.512(5)
C99 H99A 0.9900
C99 H99B 0.9900
C100 O101 1.441(4)
C100 H10C 0.9900
C100 H10D 0.9900
O101 C102 1.438(4)
C102 C103 1.500(5)
C102 H10E 0.9900
C102 H10F 0.9900
C103 O104 1.418(4)
C103 H10G 0.9900
C103 H10H 0.9900
O104 C105 1.414(5)
C105 C106 1.501(6)
C105 H10I 0.9900
C105 H10J 0.9900
C106 O107 1.439(5)
C106 H10K 0.9900
C106 H10L 0.9900
O107 C108 1.406(5)
C108 C109 1.459(8)
C108 H10M 0.9900
C108 H10N 0.9900
C109 O110 1.427(6)
C109 H10O 0.9900
C109 H10P 0.9900
O110 C111 1.335(7)
C111 C112 1.419(9)
C111 H11A 0.9900
C111 H11B 0.9900
C112 O113 1.556(7)
C112 H11C 0.9900
C112 H11D 0.9900
O113 C114 1.237(8)
C114 C115 1.609(10)
C114 H11E 0.9900
C114 H11F 0.9900
C115 O116 1.455(5)
C115 H11G 0.9900
C115 H11H 0.9900
O116 C117 1.371(7)
C117 H11I 0.9800
C117 H11J 0.9800
C117 H11K 0.9800

loop_
_geom_torsion_atom_site_label_1
_geom_torsion_atom_site_label_2
_geom_torsion_atom_site_label_3
_geom_torsion_atom_site_label_4
_geom_torsion
O14 Li1 O2 C3 171.0(3)
O8 Li1 O2 C3 -40.1(7)
O5 Li1 O2 C3 0.1(3)
O17 Li1 O2 C3 93.1(3)
O11 Li1 O2 C3 -112.4(3)
O14 Li1 O2 C1 27.6(4)
O8 Li1 O2 C1 176.5(5)
O5 Li1 O2 C1 -143.3(3)
O17 Li1 O2 C1 -50.3(4)
O11 Li1 O2 C1 104.2(3)
C1 O2 C3 C4 177.4(3)
Li1 O2 C3 C4 28.3(4)
O2 C3 C4 O5 -54.4(4)
C3 C4 O5 C6 -179.5(3)
C3 C4 O5 Li1 53.8(3)
O14 Li1 O5 C4 -71.3(14)
O2 Li1 O5 C4 -29.9(3)
O8 Li1 O5 C4 129.9(2)
O17 Li1 O5 C4 -133.5(2)
O11 Li1 O5 C4 60.8(3)
O14 Li1 O5 C6 162.2(13)
O2 Li1 O5 C6 -156.4(2)
O8 Li1 O5 C6 3.4(3)
O17 Li1 O5 C6 100.0(3)
O11 Li1 O5 C6 -65.7(3)
C4 O5 C6 C7 -151.8(3)
Li1 O5 C6 C7 -28.9(4)
O5 C6 C7 O8 51.7(4)
C6 C7 O8 C9 76.8(4)
C6 C7 O8 Li1 -49.3(4)
O14 Li1 O8 C7 -149.9(3)
O2 Li1 O8 C7 64.7(6)
O5 Li1 O8 C7 24.7(3)
O17 Li1 O8 C7 -69.9(3)
O11 Li1 O8 C7 142.5(2)
O14 Li1 O8 C9 84.0(4)
O2 Li1 O8 C9 -61.5(7)
O5 Li1 O8 C9 -101.4(3)
O17 Li1 O8 C9 163.9(3)
O11 Li1 O8 C9 16.3(3)
C7 O8 C9 C10 -169.0(3)
Li1 O8 C9 C10 -45.8(4)
O8 C9 C10 O11 61.1(4)
C9 C10 O11 C12 -163.6(3)
C9 C10 O11 Li1 -46.1(4)
O14 Li1 O11 C12 18.8(3)
O2 Li1 O11 C12 -72.3(3)
O8 Li1 O11 C12 138.8(3)
O5 Li1 O11 C12 -150.8(3)
O17 Li1 O11 C12 56.6(6)
O14 Li1 O11 C10 -103.1(3)
O2 Li1 O11 C10 165.9(3)
O8 Li1 O11 C10 16.9(3)
O5 Li1 O11 C10 87.3(3)
O17 Li1 O11 C10 -65.3(6)
C10 O11 C12 C13 74.9(4)
Li1 O11 C12 C13 -42.9(4)
O11 C12 C13 O14 50.3(4)
C12 C13 O14 C15 -172.6(3)
C12 C13 O14 Li1 -33.6(4)
O2 Li1 O14 C13 104.6(3)
O8 Li1 O14 C13 -58.1(4)
O5 Li1 O14 C13 144.8(13)
O17 Li1 O14 C13 -151.0(3)
O11 Li1 O14 C13 9.4(3)
O2 Li1 O14 C15 -116.8(3)
O8 Li1 O14 C15 80.6(4)
O5 Li1 O14 C15 -76.5(14)
O17 Li1 O14 C15 -12.3(3)
O11 Li1 O14 C15 148.0(3)
C13 O14 C15 C16 -179.2(3)
Li1 O14 C15 C16 39.7(4)
O14 C15 C16 O17 -55.7(4)
C15 C16 O17 C18 178.0(3)
C15 C16 O17 Li1 44.5(3)
O14 Li1 O17 C16 -18.5(3)
O2 Li1 O17 C16 70.7(3)
O8 Li1 O17 C16 -132.0(3)
O5 Li1 O17 C16 149.1(2)
O11 Li1 O17 C16 -56.0(6)
O14 Li1 O17 C18 -147.8(2)
O2 Li1 O17 C18 -58.6(3)
O8 Li1 O17 C18 98.6(3)
O5 Li1 O17 C18 19.8(3)
O11 Li1 O17 C18 174.6(5)
C16 O17 C18 C19 74.5(3)
Li1 O17 C18 C19 -158.1(3)
O17 C18 C19 O20 67.2(4)
C18 C19 O20 C21 74.8(3)
C18 C19 O20 Li2 -154.8(3)
O23 Li2 O20 C21 -10.9(3)
O38 Li2 O20 C21 -124.1(2)
O35 Li2 O20 C21 158.3(2)
O32 Li2 O20 C21 81.7(3)
O26 Li2 O20 C21 -32.1(6)
O23 Li2 O20 C19 -142.6(2)
O38 Li2 O20 C19 104.2(3)
O35 Li2 O20 C19 26.7(3)
O32 Li2 O20 C19 -50.0(3)
O26 Li2 O20 C19 -163.8(5)
C19 O20 C21 C22 172.2(3)
Li2 O20 C21 C22 36.9(3)
O20 C21 C22 O23 -52.2(3)
C21 C22 O23 C24 -170.0(3)
C21 C22 O23 Li2 45.2(4)
O38 Li2 O23 C22 67.5(4)
O35 Li2 O23 C22 -79.1(15)
O32 Li2 O23 C22 -119.5(3)
O26 Li2 O23 C22 149.3(2)
O20 Li2 O23 C22 -19.7(3)
O38 Li2 O23 C24 -76.1(4)
O35 Li2 O23 C24 137.3(14)
O32 Li2 O23 C24 96.9(3)
O26 Li2 O23 C24 5.7(3)
O20 Li2 O23 C24 -163.3(2)
C22 O23 C24 C25 -178.7(3)
Li2 O23 C24 C25 -34.1(4)
O23 C24 C25 O26 55.1(3)
C24 C25 O26 C27 175.0(3)
C24 C25 O26 Li2 -49.6(3)
O23 Li2 O26 C27 154.6(3)
O38 Li2 O26 C27 -90.9(3)
O35 Li2 O26 C27 -15.5(4)
O32 Li2 O26 C27 59.8(3)
O20 Li2 O26 C27 175.7(5)
O23 Li2 O26 C25 24.9(3)
O38 Li2 O26 C25 139.5(2)
O35 Li2 O26 C25 -145.1(3)
O32 Li2 O26 C25 -69.8(3)
O20 Li2 O26 C25 46.1(6)
O23 Li2 O32 C31 27.2(4)
O38 Li2 O32 C31 -166.0(5)
O35 Li2 O32 C31 -144.6(3)
O26 Li2 O32 C31 103.2(3)
O20 Li2 O32 C31 -48.9(4)
O23 Li2 O32 C33 166.6(2)
O38 Li2 O32 C33 -26.5(7)
O35 Li2 O32 C33 -5.2(3)
O26 Li2 O32 C33 -117.3(3)
O20 Li2 O32 C33 90.5(3)
C31 O32 C33 C34 178.1(3)
Li2 O32 C33 C34 33.4(4)
O32 C33 C34 O35 -54.8(4)
C33 C34 O35 C36 176.8(3)
C33 C34 O35 Li2 51.4(3)
O23 Li2 O35 C36 165.0(14)
O38 Li2 O35 C36 16.2(3)
O32 Li2 O35 C36 -153.3(2)
O26 Li2 O35 C36 -66.6(3)
O20 Li2 O35 C36 107.7(3)
O23 Li2 O35 C34 -67.7(16)
O38 Li2 O35 C34 143.6(2)
O32 Li2 O35 C34 -25.9(3)
O26 Li2 O35 C34 60.8(3)
O20 Li2 O35 C34 -125.0(2)
C34 O35 C36 C37 -169.4(3)
Li2 O35 C36 C37 -44.0(3)
O35 C36 C37 O38 58.2(3)
C36 C37 O38 C39 173.1(3)
C36 C37 O38 Li2 -44.9(3)
O23 Li2 O38 C37 -156.3(3)
O35 Li2 O38 C37 16.8(3)
O32 Li2 O38 C37 37.9(7)
O26 Li2 O38 C37 129.8(2)
O20 Li2 O38 C37 -80.8(3)
O23 Li2 O38 C39 -18.0(4)
O35 Li2 O38 C39 155.1(3)
O32 Li2 O38 C39 176.3(6)
O26 Li2 O38 C39 -91.8(3)
O20 Li2 O38 C39 57.5(3)
C37 O38 C39 C40 -74.0(4)
Li2 O38 C39 C40 148.3(3)
O38 C39 C40 O41 -52.9(4)
C39 C40 O41 C42 -63.7(4)
C39 C40 O41 Li3 158.1(3)
O56 Li3 O41 C42 -87.4(3)
O42 Li3 O41 C42 4.8(3)
O53 Li3 O41 C42 -167.2(3)
O50 Li3 O41 C42 114.5(3)
O45 Li3 O41 C42 39.1(7)
O56 Li3 O41 C40 51.2(4)
O42 Li3 O41 C40 143.3(3)
O53 Li3 O41 C40 -28.7(3)
O50 Li3 O41 C40 -106.9(3)
O45 Li3 O41 C40 177.6(5)
O56 Li3 O42 C45 -102.9(3)
O53 Li3 O42 C45 -157.0(17)
O41 Li3 O42 C45 153.9(3)
O50 Li3 O42 C45 57.7(4)
O45 Li3 O42 C45 -10.3(3)
O56 Li3 O42 C43 128.3(3)
O53 Li3 O42 C43 74.2(18)
O41 Li3 O42 C43 25.1(3)
O50 Li3 O42 C43 -71.1(4)
O45 Li3 O42 C43 -139.1(3)
C40 O41 C42 C43 -175.0(3)
Li3 O41 C42 C43 -32.3(4)
C45 O42 C43 C42 179.9(3)
Li3 O42 C43 C42 -50.5(4)
O41 C42 C43 O42 54.4(4)
O56 Li3 O45 C46 75.1(3)
O42 Li3 O45 C46 -19.1(3)
O53 Li3 O45 C46 154.8(3)
O41 Li3 O45 C46 -53.4(7)
O50 Li3 O45 C46 -135.2(3)
O56 Li3 O45 C48 -162.7(3)
O42 Li3 O45 C48 103.1(3)
O53 Li3 O45 C48 -83.1(4)
O41 Li3 O45 C48 68.8(7)
O50 Li3 O45 C48 -13.1(3)
C43 O42 C45 C46 162.9(3)
Li3 O42 C45 C46 36.5(4)
C48 O45 C46 C45 -76.4(4)
Li3 O45 C46 C45 44.8(4)
O42 C45 C46 O45 -54.8(4)
C46 O45 C48 C49 160.9(3)
Li3 O45 C48 C49 42.9(4)
O45 C48 C49 O50 -60.7(4)
C48 C49 O50 C51 167.4(3)
C48 C49 O50 Li3 49.7(4)
O56 Li3 O50 C49 50.6(7)
O42 Li3 O50 C49 -91.0(3)
O53 Li3 O50 C49 95.1(3)
O41 Li3 O50 C49 -172.2(2)
O45 Li3 O50 C49 -20.8(3)
O56 Li3 O50 C51 -72.4(6)
O42 Li3 O50 C51 146.1(3)
O53 Li3 O50 C51 -27.8(3)
O41 Li3 O50 C51 64.8(3)
O45 Li3 O50 C51 -143.7(2)
C49 O50 C51 C52 -70.6(4)
Li3 O50 C51 C52 51.1(3)
O50 C51 C52 O53 -51.0(4)
C51 C52 O53 C54 147.1(3)
C51 C52 O53 Li3 24.4(4)
O56 Li3 O53 C54 31.7(3)
O42 Li3 O53 C54 87.0(18)
O41 Li3 O53 C54 135.0(2)
O50 Li3 O53 C54 -125.9(2)
O45 Li3 O53 C54 -58.0(3)
O56 Li3 O53 C52 159.1(2)
O42 Li3 O53 C52 -145.6(17)
O41 Li3 O53 C52 -97.6(3)
O50 Li3 O53 C52 1.5(3)
O45 Li3 O53 C52 69.4(3)
C52 O53 C54 C55 175.9(3)
Li3 O53 C54 C55 -55.5(3)
O53 C54 C55 O56 55.7(4)
C54 C55 O56 C57 -175.9(3)
C54 C55 O56 Li3 -28.0(4)
O42 Li3 O56 C55 -172.7(3)
O53 Li3 O56 C55 -1.4(3)
O41 Li3 O56 C55 -93.5(3)
O50 Li3 O56 C55 42.8(7)
O45 Li3 O56 C55 109.0(3)
O42 Li3 O56 C57 -29.7(4)
O53 Li3 O56 C57 141.7(3)
O41 Li3 O56 C57 49.5(4)
O50 Li3 O56 C57 -174.1(5)
O45 Li3 O56 C57 -107.9(3)
O65 Li4 O62 C63 28.9(3)
O74 Li4 O62 C63 -156.2(3)
O68 Li4 O62 C63 7.9(7)
O75 Li4 O62 C63 123.4(3)
O71 Li4 O62 C63 -77.2(3)
O65 Li4 O62 C61 158.0(3)
O74 Li4 O62 C61 -27.1(4)
O68 Li4 O62 C61 136.9(6)
O75 Li4 O62 C61 -107.6(3)
O71 Li4 O62 C61 51.9(4)
C61 O62 C63 C64 176.5(3)
Li4 O62 C63 C64 -49.6(3)
O62 C63 C64 O65 47.4(4)
C63 C64 O65 C66 160.7(3)
C63 C64 O65 Li4 -23.3(4)
O68 Li4 O65 C66 -17.0(3)
O75 Li4 O65 C66 77.7(3)
O62 Li4 O65 C66 173.7(3)
O71 Li4 O65 C66 -87.2(3)
O68 Li4 O65 C64 167.2(3)
O75 Li4 O65 C64 -98.1(3)
O62 Li4 O65 C64 -2.1(3)
O71 Li4 O65 C64 97.0(3)
C64 O65 C66 C67 171.6(3)
Li4 O65 C66 C67 -4.4(4)
O65 C66 C67 O68 36.2(4)
C66 C67 O68 C69 68.3(4)
C66 C67 O68 Li4 -48.7(4)
O65 Li4 O68 C69 -86.5(3)
O74 Li4 O68 C69 97.8(3)
O75 Li4 O68 C69 178.8(2)
O62 Li4 O68 C69 -65.4(6)
O71 Li4 O68 C69 26.8(3)
O65 Li4 O68 C67 34.6(3)
O74 Li4 O68 C67 -141.2(3)
O75 Li4 O68 C67 -60.2(3)
O62 Li4 O68 C67 55.7(6)
O71 Li4 O68 C67 147.9(2)
C67 O68 C69 C70 -170.7(3)
Li4 O68 C69 C70 -55.1(3)
O68 C69 C70 O71 61.6(4)
C69 C70 O71 C72 -157.0(3)
C69 C70 O71 Li4 -36.5(4)
O65 Li4 O71 C70 76.1(3)
O74 Li4 O71 C70 -108.4(3)
O68 Li4 O71 C70 6.1(3)
O75 Li4 O71 C70 -71.2(6)
O62 Li4 O71 C70 155.3(3)
O65 Li4 O71 C72 -160.0(3)
O74 Li4 O71 C72 15.5(3)
O68 Li4 O71 C72 130.0(2)
O75 Li4 O71 C72 52.7(7)
O62 Li4 O71 C72 -80.8(3)
C70 O71 C72 C73 80.1(4)
Li4 O71 C72 C73 -42.0(4)
O71 C72 C73 O74 54.0(4)
C72 C73 O74 C75 -170.0(3)
C72 C73 O74 Li4 -40.4(4)
O68 Li4 O74 C75 75.7(3)
O75 Li4 O74 C75 -16.9(3)
O62 Li4 O74 C75 -112.8(3)
O71 Li4 O74 C75 145.9(2)
O68 Li4 O74 C73 -55.5(4)
O75 Li4 O74 C73 -148.0(2)
O62 Li4 O74 C73 116.1(3)
O71 Li4 O74 C73 14.8(3)
O65 Li4 O75 C78 34.1(3)
O74 Li4 O75 C78 -140.1(2)
O68 Li4 O75 C78 110.6(3)
O62 Li4 O75 C78 -42.4(3)
O71 Li4 O75 C78 -177.0(5)
O65 Li4 O75 C76 158.4(2)
O74 Li4 O75 C76 -15.7(3)
O68 Li4 O75 C76 -125.0(2)
O62 Li4 O75 C76 81.9(3)
O71 Li4 O75 C76 -52.6(7)
C73 O74 C75 C76 178.1(3)
Li4 O74 C75 C76 45.8(3)
C78 O75 C76 C75 168.6(3)
Li4 O75 C76 C75 44.2(3)
O74 C75 C76 O75 -60.7(3)
C76 O75 C78 C79 64.5(4)
Li4 O75 C78 C79 -174.8(3)
O75 C78 C79 O80 60.4(4)
C78 C79 O80 C81 68.3(4)
C78 C79 O80 Li5 -167.8(3)
O95 Li5 O80 C79 40.5(4)
O83 Li5 O80 C79 -139.1(2)
O84 Li5 O80 C79 -157.5(8)
O98 Li5 O80 C79 -38.9(3)
O92 Li5 O80 C79 113.9(3)
O95 Li5 O80 C81 167.1(3)
O83 Li5 O80 C81 -12.5(3)
O84 Li5 O80 C81 -30.8(9)
O98 Li5 O80 C81 87.7(3)
O92 Li5 O80 C81 -119.4(2)
C79 O80 C81 C82 168.0(3)
Li5 O80 C81 C82 40.3(3)
O80 C81 C82 O83 -58.3(3)
C81 C82 O83 C84 171.9(3)
C81 C82 O83 Li5 46.9(4)
O84 Li5 O83 C82 153.2(3)
O80 Li5 O83 C82 -19.3(3)
O98 Li5 O83 C82 -111.9(3)
O92 Li5 O83 C82 61.1(3)
O84 Li5 O83 C84 26.0(3)
O80 Li5 O83 C84 -146.6(2)
O98 Li5 O83 C84 120.8(3)
O92 Li5 O83 C84 -66.2(3)
O95 Li5 O84 C87 25.1(6)
O83 Li5 O84 C87 -156.2(6)
O80 Li5 O84 C87 -137.8(8)
O98 Li5 O84 C87 104.1(6)
O92 Li5 O84 C87 -51.6(6)
O95 Li5 O84 C85 -173.6(3)
O83 Li5 O84 C85 5.0(4)
O80 Li5 O84 C85 23.5(10)
O98 Li5 O84 C85 -94.6(4)
O92 Li5 O84 C85 109.6(3)
C82 O83 C84 C85 -176.9(3)
Li5 O83 C84 C85 -51.7(4)
C87 O84 C85 C84 130.3(5)
Li5 O84 C85 C84 -33.4(5)
O83 C84 C85 O84 55.3(4)
O95 Li5 O92 C91 120.0(3)
O83 Li5 O92 C91 -67.6(4)
O84 Li5 O92 C91 -146.6(3)
O80 Li5 O92 C91 9.7(3)
O98 Li5 O92 C91 97.1(7)
O95 Li5 O92 C93 -12.2(3)
O83 Li5 O92 C93 160.2(3)
O84 Li5 O92 C93 81.3(3)
O80 Li5 O92 C93 -122.5(2)
O98 Li5 O92 C93 -35.1(7)
C91 O92 C93 C94 -100.5(3)
Li5 O92 C93 C94 38.6(3)
O92 C93 C94 O95 -54.4(4)
C93 C94 O95 C96 -172.9(3)
C93 C94 O95 Li5 44.2(4)
O84 Li5 O95 C96 105.1(3)
O80 Li5 O95 C96 -82.1(3)
O98 Li5 O95 C96 8.9(3)
O92 Li5 O95 C96 -160.7(2)
O84 Li5 O95 C94 -112.5(3)
O80 Li5 O95 C94 60.3(4)
O98 Li5 O95 C94 151.3(2)
O92 Li5 O95 C94 -18.3(3)
C94 O95 C96 C97 180.0(3)
Li5 O95 C96 C97 -36.3(4)
O95 C96 C97 O98 54.6(3)
C96 C97 O98 C99 174.2(2)
C96 C97 O98 Li5 -46.6(3)
O95 Li5 O98 C97 21.6(3)
O83 Li5 O98 C97 -150.7(2)
O84 Li5 O98 C97 -71.7(3)
O80 Li5 O98 C97 129.1(2)
O92 Li5 O98 C97 44.3(7)
O95 Li5 O98 C99 154.7(3)
O83 Li5 O98 C99 -17.7(4)
O84 Li5 O98 C99 61.4(4)
O80 Li5 O98 C99 -97.8(3)
O92 Li5 O98 C99 177.3(6)
C97 O98 C99 C100 -101.1(3)
Li5 O98 C99 C100 128.3(3)
O98 C99 C100 O101 60.9(4)
C99 C100 O101 C102 -96.9(3)
C99 C100 O101 Li6 122.1(3)
O104 Li6 O101 C102 15.9(3)
O113 Li6 O101 C102 -147.8(3)
O110 Li6 O101 C102 133.9(3)
O116 Li6 O101 C102 -73.7(3)
O107 Li6 O101 C102 58.8(6)
O104 Li6 O101 C100 157.8(3)
O113 Li6 O101 C100 -5.9(4)
O110 Li6 O101 C100 -84.2(4)
O116 Li6 O101 C100 68.2(4)
O107 Li6 O101 C100 -159.3(5)
C100 O101 C102 C103 169.5(3)
Li6 O101 C102 C103 -42.3(3)
O101 C102 C103 O104 55.5(4)
C102 C103 O104 C105 -176.8(4)
C102 C103 O104 Li6 -41.8(4)
O113 Li6 O104 C105 -143.7(11)
O110 Li6 O104 C105 54.5(5)
O101 Li6 O104 C105 147.5(4)
O116 Li6 O104 C105 -104.0(4)
O107 Li6 O104 C105 -9.3(4)
O113 Li6 O104 C103 83.9(11)
O110 Li6 O104 C103 -77.9(4)
O101 Li6 O104 C103 15.1(3)
O116 Li6 O104 C103 123.6(3)
O107 Li6 O104 C103 -141.7(3)
C103 O104 C105 C106 166.5(4)
Li6 O104 C105 C106 34.1(6)
O104 C105 C106 O107 -49.8(6)
C105 C106 O107 C108 -78.5(5)
C105 C106 O107 Li6 41.9(5)
O104 Li6 O107 C108 105.9(3)
O113 Li6 O107 C108 -87.9(4)
O110 Li6 O107 C108 -19.8(4)
O101 Li6 O107 C108 62.4(6)
O116 Li6 O107 C108 -162.1(3)
O104 Li6 O107 C106 -18.6(3)
O113 Li6 O107 C106 147.6(4)
O110 Li6 O107 C106 -144.3(3)
O101 Li6 O107 C106 -62.1(6)
O116 Li6 O107 C106 73.4(4)
C106 O107 C108 C109 170.0(4)
Li6 O107 C108 C109 49.0(5)
O107 C108 C109 O110 -61.3(6)
C108 C109 O110 C111 175.5(6)
C108 C109 O110 Li6 43.5(6)
O104 Li6 O110 C111 149.1(5)
O113 Li6 O110 C111 -25.4(5)
O101 Li6 O110 C111 67.7(5)
O116 Li6 O110 C111 -67.1(7)
O107 Li6 O110 C111 -146.5(5)
O104 Li6 O110 C109 -77.8(6)
O113 Li6 O110 C109 107.7(5)
O101 Li6 O110 C109 -159.3(5)
O116 Li6 O110 C109 65.9(7)
O107 Li6 O110 C109 -13.5(5)
C109 O110 C111 C112 -82.8(6)
Li6 O110 C111 C112 49.4(6)
O110 C111 C112 O113 -51.7(6)
C111 C112 O113 C114 161.8(5)
C111 C112 O113 Li6 29.9(5)
O104 Li6 O113 C114 68.8(13)
O110 Li6 O113 C114 -127.5(6)
O101 Li6 O113 C114 135.3(6)
O116 Li6 O113 C114 27.1(6)
O107 Li6 O113 C114 -60.9(7)
O104 Li6 O113 C112 -167.1(10)
O110 Li6 O113 C112 -3.4(3)
O101 Li6 O113 C112 -100.6(3)
O116 Li6 O113 C112 151.1(3)
O107 Li6 O113 C112 63.2(4)
C112 O113 C114 C115 -176.1(3)
Li6 O113 C114 C115 -51.6(6)
O113 C114 C115 O116 56.1(5)
C114 C115 O116 C117 173.2(5)
C114 C115 O116 Li6 -38.6(5)
O104 Li6 O116 C117 -11.2(7)
O113 Li6 O116 C117 157.3(6)
O110 Li6 O116 C117 -160.0(7)
O101 Li6 O116 C117 67.9(6)
O107 Li6 O116 C117 -87.5(6)
O104 Li6 O116 C115 -156.4(3)
O113 Li6 O116 C115 12.0(4)
O110 Li6 O116 C115 54.8(6)
O101 Li6 O116 C115 -77.4(4)
O107 Li6 O116 C115 127.3(3)
